data_1508124
loop_
_publ_author_name
'Li, Jian-Rong'
'Zhou, Hong-Cai'

_publ_section_title
;
 Bridging-ligand-substitution strategy for the preparation of
 metal-organic polyhedra.
;
_journal_issue 10
_journal_name_full 'Nature chemistry'
_journal_page_first 893
_journal_page_last 898
_journal_paper_doi 10.1038/nchem.803
_journal_volume 2
_journal_year 2010
_chemical_formula_moiety 'C168 H120 Cu12 O60'
_chemical_formula_sum 'C168 H120 Cu12 O60'
_chemical_formula_weight 3861.12
_chemical_name_systematic
; 
 ? 
;
_space_group_IT_number 2
_symmetry_cell_setting triclinic
_symmetry_space_group_name_Hall '-P 1'
_symmetry_space_group_name_H-M 'P -1'
_atom_sites_solution_hydrogens geom
_atom_sites_solution_primary direct
_atom_sites_solution_secondary difmap
_audit_creation_method SHELXL-97
_cell_angle_alpha 67.565(8)
_cell_angle_beta 69.257(8)
_cell_angle_gamma 76.221(9)
_cell_formula_units_Z 2
_cell_length_a 26.687(17)
_cell_length_b 26.714(17)
_cell_length_c 28.012(18)
_cell_measurement_reflns_used 8551
_cell_measurement_temperature 110(2)
_cell_measurement_theta_max 17.97
_cell_measurement_theta_min 2.23
_cell_volume 17139(19)
_computing_cell_refinement 'SAINT+ ver. (Bruker, 2001)'
_computing_data_collection 'APEX2  (Bruker, 2008)'
_computing_data_reduction 'SAINT+ ver. (Bruker, 2001)'
_computing_molecular_graphics 'SHELXTL (Sheldrick, 2008)'
_computing_publication_material 'SHELXTL (Sheldrick, 2008)'
_computing_structure_refinement 'SHELXTL (Sheldrick, 2008)'
_computing_structure_solution 'SHELXTL (Sheldrick, 2008)'
_diffrn_ambient_temperature 110(2)
_diffrn_measured_fraction_theta_full 0.979
_diffrn_measured_fraction_theta_max 0.979
_diffrn_measurement_device_type 'Bruker SMART APEX II CCD area detector'
_diffrn_measurement_method 'phi and omega scans'
_diffrn_radiation_monochromator graphite
_diffrn_radiation_source 'fine-focus sealed tube'
_diffrn_radiation_type MoK\a
_diffrn_radiation_wavelength 0.71073
_diffrn_reflns_av_R_equivalents 0.1159
_diffrn_reflns_av_sigmaI/netI 0.2873
_diffrn_reflns_limit_h_max 32
_diffrn_reflns_limit_h_min -32
_diffrn_reflns_limit_k_max 32
_diffrn_reflns_limit_k_min -32
_diffrn_reflns_limit_l_max 33
_diffrn_reflns_limit_l_min -33
_diffrn_reflns_number 154462
_diffrn_reflns_theta_full 25.47
_diffrn_reflns_theta_max 25.47
_diffrn_reflns_theta_min 1.93
_exptl_absorpt_coefficient_mu 0.772
_exptl_absorpt_correction_T_max 0.8486
_exptl_absorpt_correction_T_min 0.8246
_exptl_absorpt_correction_type multi-scan
_exptl_absorpt_process_details 'SADABS (Sheldrick, 2008)'
_exptl_crystal_colour blue
_exptl_crystal_density_diffrn 0.748
_exptl_crystal_density_meas ?
_exptl_crystal_density_method 'not measured'
_exptl_crystal_description block
_exptl_crystal_F_000 3912
_exptl_crystal_size_max 0.26
_exptl_crystal_size_mid 0.22
_exptl_crystal_size_min 0.22
_platon_squeeze_details
;
;
_refine_diff_density_max 1.911
_refine_diff_density_min -0.454
_refine_diff_density_rms 0.073
_refine_ls_extinction_method none
_refine_ls_goodness_of_fit_ref 0.911
_refine_ls_hydrogen_treatment constr
_refine_ls_matrix_type full
_refine_ls_number_parameters 1669
_refine_ls_number_reflns 62274
_refine_ls_number_restraints 100
_refine_ls_restrained_S_all 0.911
_refine_ls_R_factor_all 0.1791
_refine_ls_R_factor_gt 0.0712
_refine_ls_shift/su_max 0.002
_refine_ls_shift/su_mean 0.000
_refine_ls_structure_factor_coef Fsqd
_refine_ls_weighting_details 'calc w=1/[\s^2^(Fo^2^)+(0.0000P)^2^+0.0000P] where P=(Fo^2^+2Fc^2^)/3'
_refine_ls_weighting_scheme calc
_refine_ls_wR_factor_gt 0.1306
_refine_ls_wR_factor_ref 0.1409
_reflns_number_gt 17778
_reflns_number_total 62274
_reflns_threshold_expression I>2\s(I)
_cod_data_source_file nchem.803-s5.cif
_cod_data_source_block str4
_cod_depositor_comments
;
The following automatic conversions were performed:

'_symmetry_cell_setting' value 'Triclinic' changed to 'triclinic'
according to /home/saulius/struct/CIF-dictionaries/cif_core.dic
dictionary named 'cif_core.dic' version 2.4.1 from 2010-06-29.

Automatic conversion script
Id: cif_fix_values 1891 2012-01-12 08:04:46Z andrius 

The following automatic conversions were performed:

'_exptl_crystal_density_meas' value 'not measured' was changed to '?'
- the value is perceived as not measured.

Automatic conversion script
Id: cif_fix_values 3008 2015-01-20 13:52:24Z robertas 
;
_cod_database_code 1508124

loop_
_symmetry_equiv_pos_as_xyz
'x, y, z'
'-x, -y, -z'

loop_
_atom_site_label
_atom_site_type_symbol
_atom_site_fract_x
_atom_site_fract_y
_atom_site_fract_z
_atom_site_U_iso_or_equiv
_atom_site_adp_type
_atom_site_occupancy
_atom_site_symmetry_multiplicity
_atom_site_calc_flag
_atom_site_refinement_flags
_atom_site_disorder_assembly
_atom_site_disorder_group
Cu1 Cu 0.52830(3) 0.21397(3) 0.16110(3) 0.0587(3) Uani 1 1 d . . .
Cu2 Cu 0.51316(3) 0.16725(3) 0.26497(3) 0.0551(2) Uani 1 1 d . . .
Cu3 Cu 0.18046(3) 0.10196(3) 0.70161(3) 0.0531(2) Uani 1 1 d . . .
Cu4 Cu 0.26649(3) 0.07442(3) 0.62945(3) 0.0510(2) Uani 1 1 d . . .
Cu5 Cu 0.55778(3) 0.19832(3) 0.66296(4) 0.0684(3) Uani 1 1 d . . .
Cu6 Cu 0.55557(3) 0.14810(3) 0.59954(3) 0.0617(3) Uani 1 1 d . . .
Cu7 Cu 0.06444(3) 0.49522(4) 0.67102(4) 0.0746(3) Uani 1 1 d . . .
Cu8 Cu 0.06057(3) 0.48221(3) 0.76962(3) 0.0668(3) Uani 1 1 d . . .
Cu9 Cu 0.04673(3) 0.15463(3) 1.20387(4) 0.0636(3) Uani 1 1 d . . .
Cu10 Cu 0.02736(3) 0.24928(3) 1.13295(3) 0.0591(3) Uani 1 1 d . . .
Cu11 Cu 0.32112(3) 0.44608(3) 1.05275(3) 0.0550(2) Uani 1 1 d . . .
Cu12 Cu 0.23590(3) 0.47206(3) 1.01873(3) 0.0528(2) Uani 1 1 d . . .
O1 O 0.55669(14) 0.26992(15) 0.16755(17) 0.0578(10) Uani 1 1 d . . .
O2 O 0.54202(15) 0.23105(16) 0.25885(17) 0.0646(13) Uani 1 1 d . . .
O3 O 0.5728(2) 0.2633(2) 0.5984(2) 0.0751(17) Uani 1 1 d . . .
O4 O 0.55996(16) 0.22115(18) 0.54781(17) 0.0707(14) Uani 1 1 d . . .
O5 O 0.48008(17) 0.21451(19) 0.67127(19) 0.0787(16) Uani 1 1 d . . .
O6 O 0.47678(16) 0.16416(18) 0.62520(19) 0.0672(14) Uani 1 1 d . . .
O7 O 0.22790(16) 0.14630(16) 0.70232(18) 0.0646(14) Uani 1 1 d . . .
O8 O 0.30244(16) 0.11975(17) 0.64310(18) 0.0582(13) Uani 1 1 d . . .
O9 O 0.16033(18) 0.16202(17) 0.6449(2) 0.0660(14) Uani 1 1 d . . .
O10 O 0.23480(17) 0.14146(16) 0.58178(17) 0.0666(14) Uani 1 1 d . . .
O11 O 0.45526(16) 0.24915(18) 0.18355(18) 0.0626(15) Uani 1 1 d . . .
O12 O 0.44114(14) 0.20879(16) 0.27311(17) 0.0631(13) Uani 1 1 d . . .
O13 O 0.60015(14) 0.17255(17) 0.15200(18) 0.0634(14) Uani 1 1 d . . .
O14 O 0.58561(15) 0.13257(16) 0.2431(2) 0.0632(14) Uani 1 1 d . . .
O15 O 0.79040(16) -0.03985(16) 0.24765(17) 0.0677(14) Uani 1 1 d . . .
O16 O 0.71906(17) -0.01333(16) 0.3092(2) 0.0642(14) Uani 1 1 d . . .
O17 O 0.85192(17) -0.05382(19) 0.3155(2) 0.0715(16) Uani 1 1 d . . .
O18 O 0.77855(17) -0.03201(15) 0.37862(17) 0.0610(13) Uani 1 1 d . . .
O19 O 0.63417(18) 0.1751(2) 0.6468(2) 0.0829(17) Uani 1 1 d . . .
O20 O 0.63391(16) 0.13860(18) 0.58726(19) 0.0711(15) Uani 1 1 d . . .
O21 O 0.50015(16) 0.15006(19) 0.16621(19) 0.0656(14) Uani 1 1 d . . .
O22 O 0.48602(16) 0.11010(16) 0.2548(2) 0.0605(13) Uani 1 1 d . . .
O23 O 0.45512(18) -0.1281(2) 0.2844(2) 0.0794(17) Uani 1 1 d . . .
O24 O 0.44839(17) -0.08143(17) 0.3394(2) 0.0622(14) Uani 1 1 d . . .
O25 O 0.30194(15) 0.37265(14) 1.07738(18) 0.0660(14) Uani 1 1 d . . .
O26 O 0.22709(16) 0.39513(16) 1.05153(18) 0.0619(13) Uani 1 1 d . . .
O27 O 0.11431(16) 0.18204(18) 1.1855(2) 0.0805(11) Uani 1 1 d . . .
O28 O 0.10060(16) 0.26143(17) 1.12182(19) 0.0805(11) Uani 1 1 d . . .
O29 O 0.07637(16) 0.12607(18) 1.1446(2) 0.0794(15) Uani 1 1 d . . .
O30 O 0.05751(17) 0.20513(18) 1.08468(18) 0.0758(14) Uani 1 1 d . . .
O31 O 0.0759(2) 0.4152(2) 0.6953(2) 0.0869(18) Uani 1 1 d . . .
O32 O 0.06756(17) 0.40493(18) 0.7806(2) 0.0719(16) Uani 1 1 d . . .
O33 O 0.14140(18) 0.4940(2) 0.6535(2) 0.0910(18) Uani 1 1 d . . .
O34 O 0.13960(17) 0.48156(18) 0.7380(2) 0.0767(15) Uani 1 1 d . . .
O35 O 0.36061(15) 0.44163(16) 0.98188(18) 0.0575(13) Uani 1 1 d . . .
O36 O 0.28774(17) 0.45895(17) 0.95327(17) 0.0722(14) Uani 1 1 d . . .
O37 O 0.32732(15) 0.52338(16) 1.02429(18) 0.0640(15) Uani 1 1 d . . .
O38 O 0.25682(15) 0.54447(15) 0.99249(17) 0.0632(14) Uani 1 1 d . . .
O39 O 0.02439(15) 0.85745(16) 0.79011(19) 0.0731(15) Uani 1 1 d . . .
O40 O 0.04145(15) 0.77553(17) 0.84819(19) 0.0711(15) Uani 1 1 d . . .
O41 O -0.01532(18) 0.8058(2) 0.7460(2) 0.0859(18) Uani 1 1 d . . .
O42 O -0.00021(16) 0.72297(17) 0.8068(2) 0.0716(15) Uani 1 1 d . . .
O43 O 0.05692(18) 0.5736(2) 0.6609(2) 0.0926(17) Uani 1 1 d . . .
O44 O 0.05460(16) 0.56146(18) 0.7455(2) 0.0771(14) Uani 1 1 d . . .
O45 O -0.01233(18) 0.49586(19) 0.6992(2) 0.0772(16) Uani 1 1 d . . .
O46 O -0.01759(17) 0.48674(18) 0.7854(2) 0.0759(15) Uani 1 1 d . . .
O47 O -0.26818(15) 0.54295(14) 0.88122(15) 0.0576(8) Uani 1 1 d . . .
O48 O -0.19725(14) 0.51784(15) 0.91288(16) 0.0576(8) Uani 1 1 d . . .
O49 O 0.52899(17) 0.25705(18) 0.07622(19) 0.0950(5) Uani 1 1 d . . .
O50 O 0.50422(17) 0.12285(18) 0.34844(19) 0.0950(5) Uani 1 1 d . . .
O51 O 0.54798(17) 0.23494(18) 0.72342(19) 0.0950(5) Uani 1 1 d . . .
O52 O 0.56786(17) 0.11516(18) 0.53509(19) 0.0950(5) Uani 1 1 d . . .
O53 O 0.10572(17) 0.10612(18) 0.76690(19) 0.0950(5) Uani 1 1 d . . .
O54 O 0.33404(17) 0.05871(18) 0.56634(19) 0.0950(5) Uani 1 1 d . . .
O55 O 0.06629(17) 0.51331(18) 0.58927(19) 0.0950(5) Uani 1 1 d . . .
O56 O 0.05250(17) 0.47379(18) 0.85161(19) 0.0950(5) Uani 1 1 d . . .
O57 O 0.06664(17) 0.08338(18) 1.26723(19) 0.0950(5) Uani 1 1 d . . .
O58 O 0.01000(17) 0.32218(18) 1.06997(19) 0.0950(5) Uani 1 1 d . . .
O59 O 0.39027(17) 0.42738(18) 1.08593(19) 0.0950(5) Uani 1 1 d . . .
O60 O 0.17196(17) 0.49916(18) 0.98048(19) 0.0950(5) Uani 1 1 d . . .
C1 C 0.5577(2) 0.2692(3) 0.2104(3) 0.0578(10) Uani 1 1 d . . .
C2 C 0.57860(16) 0.31266(18) 0.2146(2) 0.0578(10) Uani 1 1 d G . .
C3 C 0.60011(19) 0.3534(3) 0.16716(18) 0.088(3) Uani 1 1 d G . .
H3A H 0.6017 0.3519 0.1333 0.106 Uiso 1 1 calc R . .
C4 C 0.61923(18) 0.39633(19) 0.1693(2) 0.112(3) Uani 1 1 d G . .
H4A H 0.6339 0.4242 0.1369 0.135 Uiso 1 1 calc R . .
C5 C 0.61685(19) 0.39849(18) 0.2189(3) 0.104(3) Uani 1 1 d G . .
H5A H 0.6299 0.4278 0.2204 0.125 Uiso 1 1 calc R . .
C6 C 0.5953(2) 0.3577(2) 0.2663(2) 0.083(2) Uani 1 1 d G . .
C7 C 0.57622(16) 0.31483(18) 0.26413(18) 0.062(2) Uani 1 1 d G . .
H7A H 0.5615 0.2870 0.2965 0.074 Uiso 1 1 calc R . .
C8 C 0.5948(4) 0.3601(4) 0.3173(4) 0.088(3) Uani 1 1 d . . .
C9 C 0.5933(4) 0.3594(4) 0.3617(4) 0.098(3) Uani 1 1 d . . .
C10 C 0.5915(2) 0.3601(3) 0.4124(2) 0.087(3) Uani 1 1 d G . .
C11 C 0.5980(2) 0.4068(2) 0.4194(3) 0.119(4) Uani 1 1 d G . .
H11A H 0.6039 0.4394 0.3895 0.143 Uiso 1 1 calc R . .
C12 C 0.5958(2) 0.4056(2) 0.4702(4) 0.135(4) Uani 1 1 d G . .
H12A H 0.6002 0.4374 0.4749 0.162 Uiso 1 1 calc R . .
C13 C 0.5871(2) 0.3578(3) 0.5139(2) 0.097(3) Uani 1 1 d G . .
H13A H 0.5856 0.3570 0.5486 0.116 Uiso 1 1 calc R . .
C14 C 0.58061(17) 0.3111(2) 0.5069(2) 0.069(2) Uani 1 1 d G . .
C15 C 0.58283(17) 0.3123(2) 0.4562(3) 0.069(2) Uani 1 1 d G . .
H15A H 0.5784 0.2804 0.4514 0.083 Uiso 1 1 calc R . .
C16 C 0.5705(3) 0.2609(3) 0.5588(4) 0.066(3) Uani 1 1 d . . .
C17 C 0.4549(3) 0.1931(3) 0.6560(3) 0.070(2) Uani 1 1 d . . .
C18 C 0.39607(12) 0.20341(17) 0.67216(16) 0.0546(19) Uani 1 1 d G . .
C19 C 0.37049(17) 0.23826(15) 0.70226(17) 0.064(2) Uani 1 1 d G . .
H19A H 0.3912 0.2579 0.7089 0.076 Uiso 1 1 calc R . .
C20 C 0.31456(17) 0.24431(14) 0.72269(15) 0.073(2) Uani 1 1 d GD . .
C21 C 0.28421(12) 0.21553(17) 0.71301(16) 0.067(2) Uani 1 1 d G . .
H21A H 0.2460 0.2197 0.7270 0.080 Uiso 1 1 calc R . .
C22 C 0.30980(18) 0.18069(15) 0.68290(17) 0.059(2) Uani 1 1 d G . .
C23 C 0.36573(19) 0.17463(14) 0.66248(15) 0.0569(19) Uani 1 1 d G . .
H23A H 0.3832 0.1508 0.6419 0.068 Uiso 1 1 calc R . .
C24 C 0.2777(3) 0.1455(3) 0.6754(3) 0.065(2) Uani 1 1 d . . .
C25 C 0.28306(13) 0.28323(13) 0.75470(13) 0.089(2) Uani 1 1 d D . .
C26 C 0.24413(19) 0.32556(17) 0.7258(2) 0.1136(17) Uani 1 1 d D . .
H26A H 0.2244 0.3503 0.7466 0.170 Uiso 1 1 calc R . .
H26B H 0.2185 0.3069 0.7228 0.170 Uiso 1 1 calc R . .
H26C H 0.2646 0.3466 0.6896 0.170 Uiso 1 1 calc R . .
C27 C 0.2503(2) 0.2514(2) 0.81139(14) 0.1136(17) Uani 1 1 d D . .
H27A H 0.2312 0.2766 0.8317 0.170 Uiso 1 1 calc R . .
H27B H 0.2747 0.2239 0.8302 0.170 Uiso 1 1 calc R . .
H27C H 0.2241 0.2333 0.8085 0.170 Uiso 1 1 calc R . .
C28 C 0.32194(18) 0.3133(2) 0.7602(2) 0.1136(17) Uani 1 1 d D . .
H28A H 0.3014 0.3374 0.7814 0.170 Uiso 1 1 calc R . .
H28B H 0.3422 0.3350 0.7243 0.170 Uiso 1 1 calc R . .
H28C H 0.3471 0.2867 0.7786 0.170 Uiso 1 1 calc R . .
C29 C 0.1910(3) 0.1695(3) 0.5967(3) 0.057(2) Uani 1 1 d . . .
C30 C 0.17618(18) 0.21732(15) 0.55354(16) 0.0933(11) Uani 1 1 d G . .
C31 C 0.12969(16) 0.25246(19) 0.56610(13) 0.0933(11) Uani 1 1 d G . .
H31A H 0.1076 0.2456 0.6025 0.112 Uiso 1 1 calc R . .
C32 C 0.11559(14) 0.29763(16) 0.52546(18) 0.0933(11) Uani 1 1 d G . .
H32A H 0.0838 0.3216 0.5340 0.112 Uiso 1 1 calc R . .
C33 C 0.14796(17) 0.30765(15) 0.47227(16) 0.0933(11) Uani 1 1 d G . .
H33A H 0.1383 0.3385 0.4445 0.112 Uiso 1 1 calc R . .
C34 C 0.19444(16) 0.27251(19) 0.45971(14) 0.0933(11) Uani 1 1 d G . .
C35 C 0.20855(14) 0.22734(17) 0.50034(19) 0.0933(11) Uani 1 1 d G . .
H35A H 0.2403 0.2033 0.4918 0.112 Uiso 1 1 calc R . .
C36 C 0.2284(3) 0.2806(3) 0.4049(3) 0.097(2) Uani 1 1 d . . .
C37 C 0.2543(3) 0.2862(3) 0.3631(3) 0.097(2) Uani 1 1 d . . .
C38 C 0.29083(18) 0.2963(2) 0.30635(16) 0.079(2) Uani 1 1 d G . .
C39 C 0.27325(15) 0.33483(17) 0.2637(2) 0.081(2) Uani 1 1 d G . .
H39A H 0.2390 0.3559 0.2707 0.097 Uiso 1 1 calc R . .
C40 C 0.3058(2) 0.34253(16) 0.21085(19) 0.085(2) Uani 1 1 d G . .
H40A H 0.2938 0.3688 0.1817 0.102 Uiso 1 1 calc R . .
C41 C 0.35592(19) 0.3117(2) 0.20058(16) 0.067(2) Uani 1 1 d G . .
H41A H 0.3782 0.3170 0.1644 0.080 Uiso 1 1 calc R . .
C42 C 0.37350(14) 0.27327(17) 0.2432(2) 0.061(2) Uani 1 1 d G . .
C43 C 0.34095(19) 0.26556(16) 0.29608(18) 0.074(2) Uani 1 1 d G . .
H43A H 0.3530 0.2393 0.3252 0.089 Uiso 1 1 calc R . .
C44 C 0.4296(3) 0.2425(2) 0.2295(3) 0.053(2) Uani 1 1 d . . .
C45 C 0.6132(3) 0.1398(3) 0.1935(3) 0.057(2) Uani 1 1 d . . .
C46 C 0.66757(13) 0.10713(15) 0.1828(2) 0.0511(19) Uani 1 1 d G . .
C47 C 0.70100(18) 0.11437(14) 0.13031(16) 0.0560(19) Uani 1 1 d G . .
H47A H 0.6905 0.1419 0.1009 0.067 Uiso 1 1 calc R . .
C48 C 0.74982(17) 0.08135(18) 0.12090(13) 0.074(2) Uani 1 1 d GD A .
C49 C 0.76521(13) 0.04108(15) 0.1640(2) 0.070(2) Uani 1 1 d G . .
H49A H 0.7986 0.0185 0.1575 0.083 Uiso 1 1 calc R . .
C50 C 0.73177(17) 0.03384(14) 0.21649(16) 0.0514(18) Uani 1 1 d G . .
C51 C 0.68295(16) 0.06686(17) 0.22590(13) 0.0510(18) Uani 1 1 d G . .
H51A H 0.6601 0.0619 0.2618 0.061 Uiso 1 1 calc R . .
C52 C 0.7485(3) -0.0107(3) 0.2599(3) 0.054(2) Uani 1 1 d . . .
C53 C 0.78641(15) 0.09073(16) 0.06267(13) 0.100(3) Uani 1 1 d D . .
C54 C 0.7922(4) 0.15153(19) 0.0334(2) 0.160(4) Uani 0.55 1 d PD A 1
H54A H 0.8158 0.1569 -0.0036 0.241 Uiso 0.55 1 calc PR A 1
H54B H 0.8079 0.1646 0.0526 0.241 Uiso 0.55 1 calc PR A 1
H54C H 0.7566 0.1720 0.0327 0.241 Uiso 0.55 1 calc PR A 1
C55 C 0.7624(4) 0.0709(4) 0.0317(2) 0.160(4) Uani 0.55 1 d PD A 1
H55A H 0.7862 0.0769 -0.0054 0.241 Uiso 0.55 1 calc PR A 1
H55B H 0.7267 0.0913 0.0308 0.241 Uiso 0.55 1 calc PR A 1
H55C H 0.7588 0.0319 0.0497 0.241 Uiso 0.55 1 calc PR A 1
C56 C 0.8426(2) 0.0593(4) 0.0623(3) 0.160(4) Uani 0.55 1 d PD A 1
H56A H 0.8655 0.0655 0.0249 0.241 Uiso 0.55 1 calc PR A 1
H56B H 0.8395 0.0203 0.0803 0.241 Uiso 0.55 1 calc PR A 1
H56C H 0.8588 0.0721 0.0813 0.241 Uiso 0.55 1 calc PR A 1
C54' C 0.7616(4) 0.1395(4) 0.02357(19) 0.160(4) Uani 0.45 1 d PD A 2
H54D H 0.7854 0.1450 -0.0134 0.241 Uiso 0.45 1 calc PR A 2
H54E H 0.7574 0.1723 0.0330 0.241 Uiso 0.45 1 calc PR A 2
H54F H 0.7262 0.1324 0.0261 0.241 Uiso 0.45 1 calc PR A 2
C55' C 0.8420(2) 0.1024(6) 0.0574(3) 0.160(4) Uani 0.45 1 d PD A 2
H55D H 0.8651 0.1080 0.0201 0.241 Uiso 0.45 1 calc PR A 2
H55E H 0.8586 0.0713 0.0820 0.241 Uiso 0.45 1 calc PR A 2
H55F H 0.8380 0.1352 0.0667 0.241 Uiso 0.45 1 calc PR A 2
C56' C 0.7939(5) 0.0401(3) 0.0465(3) 0.160(4) Uani 0.45 1 d PD A 2
H56D H 0.8174 0.0467 0.0093 0.241 Uiso 0.45 1 calc PR A 2
H56E H 0.7587 0.0326 0.0489 0.241 Uiso 0.45 1 calc PR A 2
H56F H 0.8103 0.0088 0.0709 0.241 Uiso 0.45 1 calc PR A 2
C57 C 0.8278(3) -0.0327(3) 0.3508(3) 0.058(2) Uani 1 1 d . . .
C58 C 0.8602(2) -0.00115(16) 0.3631(2) 0.0538(19) Uani 1 1 d G . .
C59 C 0.9129(2) 0.00620(18) 0.33058(17) 0.071(2) Uani 1 1 d G . .
H59A H 0.9282 -0.0085 0.3018 0.086 Uiso 1 1 calc R . .
C60 C 0.94324(15) 0.0351(2) 0.3402(2) 0.088(3) Uani 1 1 d G . .
H60A H 0.9792 0.0401 0.3180 0.105 Uiso 1 1 calc R . .
C61 C 0.9209(2) 0.05659(18) 0.3823(3) 0.090(3) Uani 1 1 d G . .
H61A H 0.9416 0.0763 0.3888 0.108 Uiso 1 1 calc R . .
C62 C 0.8682(2) 0.04925(19) 0.4147(2) 0.081(2) Uani 1 1 d G . .
C63 C 0.83788(15) 0.02038(19) 0.4052(2) 0.067(2) Uani 1 1 d G . .
H63A H 0.8019 0.0154 0.4274 0.080 Uiso 1 1 calc R . .
C64 C 0.8461(3) 0.0692(3) 0.4581(4) 0.075(3) Uani 1 1 d . . .
C65 C 0.8254(3) 0.0868(3) 0.4950(4) 0.081(3) Uani 1 1 d . . .
C66 C 0.7991(2) 0.10806(19) 0.53792(18) 0.071(2) Uani 1 1 d G . .
C67 C 0.82872(14) 0.1177(2) 0.5649(2) 0.089(3) Uani 1 1 d G . .
H67A H 0.8669 0.1101 0.5545 0.107 Uiso 1 1 calc R . .
C68 C 0.8024(2) 0.1385(2) 0.6072(2) 0.107(3) Uani 1 1 d G . .
H68A H 0.8227 0.1451 0.6257 0.128 Uiso 1 1 calc R . .
C69 C 0.7465(2) 0.14963(19) 0.62251(19) 0.090(3) Uani 1 1 d G . .
H69A H 0.7285 0.1638 0.6514 0.108 Uiso 1 1 calc R . .
C70 C 0.71688(14) 0.14000(18) 0.5955(2) 0.065(2) Uani 1 1 d G . .
C71 C 0.7432(2) 0.11921(19) 0.5532(2) 0.064(2) Uani 1 1 d G . .
H71A H 0.7229 0.1126 0.5347 0.076 Uiso 1 1 calc R . .
C72 C 0.6574(3) 0.1519(3) 0.6104(4) 0.069(2) Uani 1 1 d . . .
C73 C 0.4898(3) 0.1110(3) 0.2088(4) 0.061(2) Uani 1 1 d . . .
C74 C 0.47590(17) 0.06162(19) 0.2073(3) 0.066(2) Uani 1 1 d G . .
C75 C 0.46846(16) 0.0144(3) 0.25194(18) 0.058(2) Uani 1 1 d G . .
H75A H 0.4680 0.0146 0.2859 0.069 Uiso 1 1 calc R . .
C76 C 0.46170(17) -0.0331(2) 0.2468(2) 0.076(2) Uani 1 1 d G . .
C77 C 0.4624(2) -0.0334(2) 0.1970(3) 0.107(3) Uani 1 1 d G . .
H77A H 0.4578 -0.0659 0.1935 0.129 Uiso 1 1 calc R . .
C78 C 0.4698(2) 0.0138(3) 0.15245(19) 0.128(3) Uani 1 1 d GD B .
C79 C 0.47659(19) 0.0613(2) 0.1576(2) 0.090(3) Uani 1 1 d G . .
H79A H 0.4817 0.0936 0.1271 0.108 Uiso 1 1 calc R . .
C80 C 0.4542(2) -0.0878(3) 0.2948(3) 0.059(2) Uani 1 1 d . . .
C81 C 0.4720(2) 0.0134(2) 0.09715(17) 0.271(9) Uani 1 1 d D . .
C82 C 0.4878(6) 0.0676(3) 0.0534(2) 0.293(9) Uani 0.55 1 d PD B 1
H82A H 0.4903 0.0662 0.0181 0.440 Uiso 0.55 1 calc PR B 1
H82B H 0.5228 0.0739 0.0527 0.440 Uiso 0.55 1 calc PR B 1
H82C H 0.4604 0.0974 0.0613 0.440 Uiso 0.55 1 calc PR B 1
C83 C 0.5136(5) -0.0330(4) 0.0824(3) 0.293(9) Uani 0.55 1 d PD B 1
H83A H 0.5150 -0.0325 0.0468 0.440 Uiso 0.55 1 calc PR B 1
H83B H 0.5033 -0.0680 0.1094 0.440 Uiso 0.55 1 calc PR B 1
H83C H 0.5492 -0.0281 0.0815 0.440 Uiso 0.55 1 calc PR B 1
C84 C 0.4167(3) 0.0050(6) 0.0982(4) 0.293(9) Uani 0.55 1 d PD B 1
H84A H 0.4188 0.0039 0.0630 0.440 Uiso 0.55 1 calc PR B 1
H84B H 0.3899 0.0352 0.1062 0.440 Uiso 0.55 1 calc PR B 1
H84C H 0.4059 -0.0295 0.1263 0.440 Uiso 0.55 1 calc PR B 1
C82' C 0.4418(6) -0.0322(5) 0.1041(4) 0.293(9) Uani 0.45 1 d PD B 2
H82D H 0.4448 -0.0330 0.0685 0.440 Uiso 0.45 1 calc PR B 2
H82E H 0.4037 -0.0256 0.1237 0.440 Uiso 0.45 1 calc PR B 2
H82F H 0.4577 -0.0674 0.1245 0.440 Uiso 0.45 1 calc PR B 2
C83' C 0.4458(6) 0.0681(4) 0.0662(4) 0.293(9) Uani 0.45 1 d PD B 2
H83D H 0.4481 0.0675 0.0307 0.440 Uiso 0.45 1 calc PR B 2
H83E H 0.4647 0.0976 0.0615 0.440 Uiso 0.45 1 calc PR B 2
H83F H 0.4078 0.0740 0.0866 0.440 Uiso 0.45 1 calc PR B 2
C84' C 0.5307(3) 0.0040(6) 0.0636(3) 0.293(9) Uani 0.45 1 d PD B 2
H84D H 0.5315 0.0033 0.0286 0.440 Uiso 0.45 1 calc PR B 2
H84E H 0.5479 -0.0309 0.0829 0.440 Uiso 0.45 1 calc PR B 2
H84F H 0.5502 0.0336 0.0579 0.440 Uiso 0.45 1 calc PR B 2
C90 C 0.0787(3) 0.3894(3) 0.7404(4) 0.062(2) Uani 1 1 d . . .
C91 C 0.09305(17) 0.32868(18) 0.7526(3) 0.078(3) Uani 1 1 d G . .
C92 C 0.1064(2) 0.3070(3) 0.7112(2) 0.097(3) Uani 1 1 d G . .
H92A H 0.1042 0.3302 0.6763 0.117 Uiso 1 1 calc R . .
C93 C 0.1229(2) 0.2516(3) 0.7208(3) 0.110(3) Uani 1 1 d G . .
H93A H 0.1320 0.2368 0.6924 0.132 Uiso 1 1 calc R . .
C94 C 0.1261(2) 0.21771(18) 0.7718(3) 0.102(3) Uani 1 1 d G . .
H94A H 0.1373 0.1798 0.7784 0.123 Uiso 1 1 calc R . .
C95 C 0.1127(2) 0.2394(3) 0.8133(2) 0.080(2) Uani 1 1 d G . .
C96 C 0.09622(18) 0.2948(3) 0.8037(3) 0.081(2) Uani 1 1 d G . .
H96A H 0.0871 0.3096 0.8320 0.097 Uiso 1 1 calc R . .
C97 C 0.1143(4) 0.2024(4) 0.8662(4) 0.102(4) Uani 1 1 d . . .
C98 C 0.1148(4) 0.1753(4) 0.9088(5) 0.105(4) Uani 1 1 d . . .
C99 C 0.1166(2) 0.1409(2) 0.96094(17) 0.1153(13) Uani 1 1 d G . .
C100 C 0.1340(2) 0.0854(2) 0.97248(19) 0.1153(13) Uani 1 1 d G . .
H10A H 0.1471 0.0698 0.9443 0.138 Uiso 1 1 calc R . .
C101 C 0.1323(2) 0.05264(14) 1.0252(2) 0.1153(13) Uani 1 1 d G . .
H10B H 0.1442 0.0147 1.0331 0.138 Uiso 1 1 calc R . .
C102 C 0.1132(2) 0.0754(2) 1.06635(17) 0.1153(13) Uani 1 1 d G . .
H10C H 0.1121 0.0531 1.1024 0.138 Uiso 1 1 calc R . .
C103 C 0.0958(2) 0.1310(2) 1.0548(2) 0.1153(13) Uani 1 1 d G . .
C104 C 0.0975(2) 0.16368(13) 1.0021(2) 0.1153(13) Uani 1 1 d G . .
H10D H 0.0857 0.2016 0.9942 0.138 Uiso 1 1 calc R . .
C105 C 0.0759(4) 0.1540(4) 1.0985(4) 0.1153(13) Uani 1 1 d . . .
C106 C 0.1287(3) 0.2252(3) 1.1519(3) 0.060(2) Uani 1 1 d . . .
C107 C 0.18348(12) 0.24060(18) 1.13864(18) 0.063(2) Uani 1 1 d G . .
C108 C 0.21872(16) 0.20132(13) 1.16422(16) 0.075(2) Uani 1 1 d G . .
H10E H 0.2089 0.1657 1.1853 0.090 Uiso 1 1 calc R . .
C109 C 0.26836(15) 0.21412(15) 1.15893(16) 0.088(3) Uani 1 1 d GD C .
C110 C 0.28276(12) 0.26620(17) 1.12807(18) 0.078(2) Uani 1 1 d G . .
H11B H 0.3167 0.2749 1.1245 0.094 Uiso 1 1 calc R . .
C111 C 0.24752(17) 0.30548(13) 1.10249(16) 0.065(2) Uani 1 1 d G . .
C112 C 0.19788(15) 0.29268(16) 1.10778(16) 0.0584(19) Uani 1 1 d G . .
H11C H 0.1738 0.3195 1.0903 0.070 Uiso 1 1 calc R . .
C113 C 0.2591(3) 0.3629(3) 1.0757(3) 0.0529(19) Uani 1 1 d . . .
C114 C 0.30565(14) 0.17161(14) 1.18989(18) 0.191(5) Uani 1 1 d D . .
C115 C 0.2957(3) 0.11384(13) 1.1996(4) 0.265(7) Uani 0.70 1 d PD C 1
H11D H 0.3211 0.0872 1.2177 0.398 Uiso 0.70 1 calc PR C 1
H11E H 0.3011 0.1094 1.1650 0.398 Uiso 0.70 1 calc PR C 1
H11F H 0.2587 0.1080 1.2225 0.398 Uiso 0.70 1 calc PR C 1
C116 C 0.2951(3) 0.1784(3) 1.2447(2) 0.265(7) Uani 0.70 1 d PD C 1
H11G H 0.3194 0.1512 1.2639 0.398 Uiso 0.70 1 calc PR C 1
H11H H 0.2576 0.1732 1.2662 0.398 Uiso 0.70 1 calc PR C 1
H11I H 0.3017 0.2151 1.2390 0.398 Uiso 0.70 1 calc PR C 1
C117 C 0.36488(13) 0.1785(3) 1.1576(3) 0.265(7) Uani 0.70 1 d PD C 1
H11J H 0.3882 0.1500 1.1770 0.398 Uiso 0.70 1 calc PR C 1
H11K H 0.3724 0.2144 1.1532 0.398 Uiso 0.70 1 calc PR C 1
H11L H 0.3719 0.1754 1.1220 0.398 Uiso 0.70 1 calc PR C 1
C215 C 0.3596(4) 0.1930(4) 1.1742(7) 0.265(7) Uani 0.30 1 d PD C 2
H21B H 0.3838 0.1647 1.1927 0.398 Uiso 0.30 1 calc PR C 2
H21C H 0.3535 0.2254 1.1848 0.398 Uiso 0.30 1 calc PR C 2
H21D H 0.3762 0.2026 1.1350 0.398 Uiso 0.30 1 calc PR C 2
C217 C 0.2795(5) 0.1590(7) 1.25092(17) 0.265(7) Uani 0.30 1 d PD C 2
H21E H 0.3035 0.1314 1.2702 0.398 Uiso 0.30 1 calc PR C 2
H21F H 0.2449 0.1451 1.2615 0.398 Uiso 0.30 1 calc PR C 2
H21G H 0.2734 0.1923 1.2600 0.398 Uiso 0.30 1 calc PR C 2
C216 C 0.3166(7) 0.1186(3) 1.1768(7) 0.265(7) Uani 0.30 1 d PD C 2
H21H H 0.3416 0.0924 1.1956 0.398 Uiso 0.30 1 calc PR C 2
H21I H 0.3325 0.1263 1.1377 0.398 Uiso 0.30 1 calc PR C 2
H21J H 0.2826 0.1033 1.1887 0.398 Uiso 0.30 1 calc PR C 2
C118 C 0.3386(3) 0.4480(2) 0.9488(3) 0.0539(19) Uani 1 1 d . . .
C119 C 0.3732(2) 0.44664(16) 0.89163(18) 0.061(2) Uani 1 1 d G . .
C120 C 0.4292(2) 0.43937(17) 0.8789(2) 0.079(2) Uani 1 1 d G . .
H12B H 0.4459 0.4351 0.9053 0.094 Uiso 1 1 calc R . .
C121 C 0.46062(13) 0.43839(18) 0.8277(3) 0.091(3) Uani 1 1 d G . .
H12C H 0.4989 0.4334 0.8190 0.109 Uiso 1 1 calc R . .
C122 C 0.4361(2) 0.44469(18) 0.78909(18) 0.098(3) Uani 1 1 d G . .
H12D H 0.4576 0.4440 0.7541 0.118 Uiso 1 1 calc R . .
C123 C 0.3802(2) 0.45196(17) 0.8018(2) 0.063(2) Uani 1 1 d G . .
C124 C 0.34872(13) 0.45293(15) 0.8530(2) 0.0537(19) Uani 1 1 d G . .
H12E H 0.3105 0.4579 0.8617 0.064 Uiso 1 1 calc R . .
C125 C 0.3542(3) 0.4604(3) 0.7626(3) 0.062(2) Uani 1 1 d . . .
C126 C 0.3338(3) 0.4635(3) 0.7319(3) 0.063(2) Uani 1 1 d . . .
C127 C 0.3068(2) 0.47110(17) 0.6940(2) 0.070(2) Uani 1 1 d G . .
C128 C 0.33552(13) 0.47579(17) 0.6406(3) 0.076(2) Uani 1 1 d G . .
H12F H 0.3738 0.4727 0.6294 0.092 Uiso 1 1 calc R . .
C129 C 0.3081(2) 0.48497(18) 0.60347(17) 0.095(3) Uani 1 1 d G . .
H12G H 0.3277 0.4882 0.5670 0.114 Uiso 1 1 calc R . .
C130 C 0.2521(2) 0.48946(18) 0.6198(2) 0.080(2) Uani 1 1 d G . .
H13B H 0.2334 0.4957 0.5944 0.096 Uiso 1 1 calc R . .
C131 C 0.22344(13) 0.48478(17) 0.6732(2) 0.074(2) Uani 1 1 d G . .
C132 C 0.2508(2) 0.47560(17) 0.71032(16) 0.069(2) Uani 1 1 d G . .
H13C H 0.2312 0.4724 0.7468 0.083 Uiso 1 1 calc R . .
C133 C 0.1622(3) 0.4873(3) 0.6883(4) 0.067(2) Uani 1 1 d . . .
C134 C 0.0537(3) 0.5890(3) 0.6967(4) 0.0788(10) Uani 1 1 d . . .
C135 C 0.04468(16) 0.65016(12) 0.68866(19) 0.0788(10) Uani 1 1 d G . .
C136 C 0.05103(15) 0.68280(18) 0.63510(16) 0.0788(10) Uani 1 1 d G . .
H13D H 0.0615 0.6665 0.6077 0.095 Uiso 1 1 calc R . .
C137 C 0.04205(15) 0.73926(17) 0.62167(12) 0.0788(10) Uani 1 1 d GD D .
C138 C 0.02674(15) 0.76307(12) 0.66180(19) 0.0788(10) Uani 1 1 d G . .
H13E H 0.0206 0.8017 0.6526 0.095 Uiso 1 1 calc R . .
C139 C 0.02039(16) 0.7304(2) 0.71537(16) 0.0788(10) Uani 1 1 d G . .
C140 C 0.02936(16) 0.67397(18) 0.72880(12) 0.0788(10) Uani 1 1 d G . .
H14A H 0.0250 0.6517 0.7654 0.095 Uiso 1 1 calc R . .
C141 C 0.0007(3) 0.7532(4) 0.7586(3) 0.077(3) Uani 1 1 d . . .
C142 C 0.04908(15) 0.77462(14) 0.56237(12) 0.155(3) Uani 1 1 d D . .
C143 C 0.0981(4) 0.7505(4) 0.52541(18) 0.155(3) Uani 0.40 1 d PD D 1
H14B H 0.1021 0.7735 0.4877 0.232 Uiso 0.40 1 calc PR D 1
H14C H 0.0929 0.7136 0.5301 0.232 Uiso 0.40 1 calc PR D 1
H14D H 0.1307 0.7489 0.5348 0.232 Uiso 0.40 1 calc PR D 1
C144 C 0.0575(6) 0.8327(2) 0.5536(3) 0.155(3) Uani 0.40 1 d PD D 1
H14E H 0.0616 0.8549 0.5156 0.232 Uiso 0.40 1 calc PR D 1
H14F H 0.0900 0.8315 0.5628 0.232 Uiso 0.40 1 calc PR D 1
H14G H 0.0261 0.8487 0.5767 0.232 Uiso 0.40 1 calc PR D 1
C145 C -0.0012(3) 0.7776(5) 0.5464(3) 0.155(3) Uani 0.40 1 d PD D 1
H14H H 0.0036 0.8006 0.5086 0.232 Uiso 0.40 1 calc PR D 1
H14I H -0.0329 0.7932 0.5696 0.232 Uiso 0.40 1 calc PR D 1
H14J H -0.0065 0.7408 0.5509 0.232 Uiso 0.40 1 calc PR D 1
C243 C 0.0156(3) 0.7567(3) 0.5384(2) 0.155(3) Uani 0.60 1 d PD D 2
H24A H 0.0201 0.7798 0.5007 0.232 Uiso 0.60 1 calc PR D 2
H24B H -0.0226 0.7603 0.5591 0.232 Uiso 0.60 1 calc PR D 2
H24C H 0.0278 0.7186 0.5402 0.232 Uiso 0.60 1 calc PR D 2
C244 C 0.0305(4) 0.83472(14) 0.5577(2) 0.155(3) Uani 0.60 1 d PD D 2
H24D H 0.0350 0.8568 0.5197 0.232 Uiso 0.60 1 calc PR D 2
H24E H 0.0522 0.8469 0.5722 0.232 Uiso 0.60 1 calc PR D 2
H24F H -0.0076 0.8389 0.5784 0.232 Uiso 0.60 1 calc PR D 2
C245 C 0.10852(19) 0.7691(3) 0.52919(19) 0.155(3) Uani 0.60 1 d PD D 2
H24G H 0.1125 0.7921 0.4915 0.232 Uiso 0.60 1 calc PR D 2
H24H H 0.1206 0.7310 0.5310 0.232 Uiso 0.60 1 calc PR D 2
H24I H 0.1304 0.7807 0.5439 0.232 Uiso 0.60 1 calc PR D 2
C146 C 0.0539(2) 0.8223(3) 0.8155(3) 0.068(2) Uani 1 1 d . . .
C147 C 0.10608(13) 0.83647(17) 0.8105(2) 0.0962(11) Uani 1 1 d G . .
C148 C 0.13944(17) 0.79887(13) 0.83967(18) 0.0962(11) Uani 1 1 d G . .
H14K H 0.1282 0.7645 0.8636 0.115 Uiso 1 1 calc R . .
C149 C 0.18932(16) 0.81158(15) 0.83382(19) 0.0962(11) Uani 1 1 d G . .
C150 C 0.20584(13) 0.86188(17) 0.7988(2) 0.0962(11) Uani 1 1 d G . .
H15B H 0.2399 0.8706 0.7948 0.115 Uiso 1 1 calc R . .
C151 C 0.17248(16) 0.89948(13) 0.76962(18) 0.0962(11) Uani 1 1 d G . .
H15C H 0.1838 0.9339 0.7457 0.115 Uiso 1 1 calc R . .
C152 C 0.12260(15) 0.88677(15) 0.77547(18) 0.0962(11) Uani 1 1 d G . .
H15D H 0.0998 0.9125 0.7555 0.115 Uiso 1 1 calc R . .
C153 C 0.2234(3) 0.7739(3) 0.8645(3) 0.086(3) Uani 1 1 d . . .
C154 C 0.2505(2) 0.7457(3) 0.8898(3) 0.071(2) Uani 1 1 d . . .
C155 C 0.28401(16) 0.70733(16) 0.92069(15) 0.0577(19) Uani 1 1 d G . .
C156 C 0.27410(13) 0.65312(18) 0.94450(17) 0.061(2) Uani 1 1 d G . .
H15E H 0.2458 0.6417 0.9393 0.074 Uiso 1 1 calc R . .
C157 C 0.30556(16) 0.61555(13) 0.97586(16) 0.0516(18) Uani 1 1 d G . .
C158 C 0.34693(15) 0.63219(17) 0.98342(15) 0.062(2) Uani 1 1 d G . .
H15F H 0.3684 0.6065 1.0049 0.075 Uiso 1 1 calc R . .
C159 C 0.35684(14) 0.6864(2) 0.95961(18) 0.084(2) Uani 1 1 d G . .
H15G H 0.3851 0.6978 0.9648 0.101 Uiso 1 1 calc R . .
C160 C 0.32538(18) 0.72397(13) 0.92825(17) 0.069(2) Uani 1 1 d G . .
H16A H 0.3321 0.7610 0.9120 0.083 Uiso 1 1 calc R . .
C161 C 0.2967(3) 0.5540(3) 1.0002(3) 0.068(2) Uani 1 1 d . . .
C162 C -0.0379(3) 0.4954(3) 0.7474(4) 0.075(3) Uani 1 1 d . . .
C163 C -0.09903(12) 0.50228(15) 0.7642(2) 0.0538(19) Uani 1 1 d G . .
C164 C -0.12418(18) 0.50520(15) 0.72726(14) 0.066(2) Uani 1 1 d G . .
H16B H -0.1031 0.5013 0.6933 0.080 Uiso 1 1 calc R . .
C165 C -0.18015(18) 0.51389(15) 0.74005(17) 0.069(2) Uani 1 1 d GD . .
C166 C -0.21096(12) 0.51965(15) 0.78977(19) 0.0565(19) Uani 1 1 d G . .
H16C H -0.2492 0.5256 0.7985 0.068 Uiso 1 1 calc R . .
C167 C -0.18581(19) 0.51672(15) 0.82671(13) 0.0564(19) Uani 1 1 d G . .
C168 C -0.1298(2) 0.50804(15) 0.81392(17) 0.0563(19) Uani 1 1 d G . .
H16D H -0.1127 0.5060 0.8392 0.068 Uiso 1 1 calc R . .
C169 C -0.2178(3) 0.5253(2) 0.8770(3) 0.0576(8) Uani 1 1 d . . .
C170 C -0.20582(14) 0.51444(16) 0.69873(15) 0.125(3) Uani 1 1 d D . .
C171 C -0.1911(2) 0.4593(2) 0.6891(3) 0.156(2) Uani 1 1 d D . .
H17A H -0.2077 0.4602 0.6626 0.234 Uiso 1 1 calc R . .
H17B H -0.2044 0.4304 0.7232 0.234 Uiso 1 1 calc R . .
H17C H -0.1518 0.4519 0.6754 0.234 Uiso 1 1 calc R . .
C172 C -0.1856(2) 0.5591(2) 0.64476(16) 0.156(2) Uani 1 1 d D . .
H17D H -0.2025 0.5591 0.6188 0.234 Uiso 1 1 calc R . .
H17E H -0.1463 0.5520 0.6307 0.234 Uiso 1 1 calc R . .
H17F H -0.1952 0.5947 0.6502 0.234 Uiso 1 1 calc R . .
C173 C -0.26743(14) 0.5255(3) 0.7193(2) 0.156(2) Uani 1 1 d D . .
H17G H -0.2833 0.5260 0.6924 0.234 Uiso 1 1 calc R . .
H17H H -0.2774 0.5609 0.7252 0.234 Uiso 1 1 calc R . .
H17I H -0.2810 0.4968 0.7533 0.234 Uiso 1 1 calc R . .

loop_
_atom_site_aniso_label
_atom_site_aniso_U_11
_atom_site_aniso_U_22
_atom_site_aniso_U_33
_atom_site_aniso_U_23
_atom_site_aniso_U_13
_atom_site_aniso_U_12
Cu1 0.0425(5) 0.0536(6) 0.0649(6) 0.0029(5) -0.0260(4) -0.0004(4)
Cu2 0.0447(5) 0.0453(5) 0.0639(6) -0.0006(5) -0.0239(4) -0.0019(4)
Cu3 0.0364(5) 0.0477(5) 0.0673(6) -0.0152(5) -0.0182(4) 0.0076(4)
Cu4 0.0354(5) 0.0469(5) 0.0679(6) -0.0186(5) -0.0207(4) 0.0085(4)
Cu5 0.0573(6) 0.0612(6) 0.1014(8) -0.0375(6) -0.0266(5) -0.0095(4)
Cu6 0.0526(5) 0.0538(6) 0.0918(7) -0.0332(6) -0.0260(5) -0.0067(4)
Cu7 0.0564(6) 0.0836(8) 0.0793(7) -0.0337(6) -0.0173(5) 0.0076(5)
Cu8 0.0465(5) 0.0730(7) 0.0802(7) -0.0348(6) -0.0165(5) 0.0072(4)
Cu9 0.0464(5) 0.0407(5) 0.0949(7) 0.0018(5) -0.0344(5) -0.0086(4)
Cu10 0.0473(5) 0.0378(5) 0.0888(7) -0.0047(5) -0.0321(5) -0.0071(4)
Cu11 0.0319(4) 0.0433(5) 0.0812(7) -0.0033(5) -0.0253(5) -0.0041(4)
Cu12 0.0307(4) 0.0466(5) 0.0753(7) -0.0077(5) -0.0231(4) -0.0034(4)
O1 0.0510(19) 0.047(2) 0.070(3) -0.004(2) -0.028(2) -0.0047(15)
O2 0.061(3) 0.060(3) 0.075(3) -0.012(3) -0.033(3) -0.007(2)
O3 0.089(4) 0.070(4) 0.086(4) -0.028(4) -0.044(3) -0.015(3)
O4 0.072(3) 0.053(3) 0.082(4) -0.011(3) -0.017(3) -0.027(3)
O5 0.053(3) 0.090(4) 0.127(5) -0.071(3) -0.037(3) 0.006(3)
O6 0.042(3) 0.067(4) 0.093(4) -0.027(3) -0.019(3) -0.006(2)
O7 0.033(3) 0.080(3) 0.094(4) -0.044(3) -0.021(3) 0.000(2)
O8 0.055(3) 0.056(3) 0.079(4) -0.038(3) -0.020(3) -0.009(2)
O9 0.063(3) 0.058(3) 0.065(4) -0.009(3) -0.037(3) 0.023(3)
O10 0.049(3) 0.054(3) 0.075(4) -0.008(3) -0.019(3) 0.012(2)
O11 0.037(3) 0.085(4) 0.040(3) -0.007(3) -0.002(2) 0.002(2)
O12 0.047(3) 0.057(3) 0.074(4) 0.000(3) -0.033(3) 0.000(2)
O13 0.032(2) 0.071(3) 0.062(3) 0.002(3) -0.019(2) 0.008(2)
O14 0.035(3) 0.064(3) 0.066(4) 0.002(3) -0.020(3) 0.009(2)
O15 0.038(3) 0.053(3) 0.092(4) -0.010(3) -0.026(3) 0.019(2)
O16 0.060(3) 0.053(3) 0.071(4) -0.012(3) -0.036(3) 0.021(2)
O17 0.052(3) 0.081(4) 0.102(4) -0.057(3) -0.023(3) 0.001(3)
O18 0.042(3) 0.058(3) 0.091(4) -0.035(3) -0.018(3) -0.003(2)
O19 0.052(3) 0.098(4) 0.109(5) -0.044(4) -0.034(3) 0.007(3)
O20 0.039(3) 0.084(4) 0.104(4) -0.040(3) -0.028(3) -0.005(2)
O21 0.067(3) 0.060(4) 0.056(4) 0.005(3) -0.026(3) -0.008(3)
O22 0.073(3) 0.034(3) 0.080(4) -0.016(3) -0.034(3) -0.003(2)
O23 0.101(4) 0.050(4) 0.098(4) -0.019(3) -0.028(3) -0.038(3)
O24 0.079(3) 0.040(3) 0.073(4) -0.017(3) -0.025(3) -0.014(2)
O25 0.037(3) 0.032(3) 0.113(4) -0.001(3) -0.023(3) -0.011(2)
O26 0.051(3) 0.047(3) 0.089(4) -0.007(3) -0.033(3) -0.015(2)
O27 0.057(2) 0.057(2) 0.112(3) 0.012(2) -0.039(2) -0.0235(17)
O28 0.057(2) 0.057(2) 0.112(3) 0.012(2) -0.039(2) -0.0235(17)
O29 0.061(3) 0.060(3) 0.117(4) -0.026(3) -0.025(3) -0.014(2)
O30 0.087(3) 0.062(3) 0.093(4) -0.028(3) -0.039(3) -0.011(3)
O31 0.098(4) 0.072(4) 0.099(5) -0.046(4) -0.040(4) 0.024(3)
O32 0.078(4) 0.067(4) 0.079(4) -0.043(3) -0.021(3) 0.007(3)
O33 0.059(4) 0.135(5) 0.070(4) -0.024(4) -0.022(3) -0.007(3)
O34 0.049(3) 0.096(4) 0.071(4) -0.033(3) -0.001(3) 0.000(3)
O35 0.045(3) 0.062(3) 0.064(4) -0.010(3) -0.030(3) -0.002(2)
O36 0.043(3) 0.081(4) 0.075(4) -0.024(3) -0.010(3) 0.010(3)
O37 0.044(3) 0.039(3) 0.091(4) 0.010(3) -0.041(3) 0.006(2)
O38 0.038(3) 0.038(3) 0.104(4) 0.002(3) -0.030(3) -0.015(2)
O39 0.045(3) 0.046(3) 0.122(4) 0.004(3) -0.050(3) -0.008(2)
O40 0.050(3) 0.044(3) 0.103(4) 0.016(3) -0.042(3) -0.016(2)
O41 0.085(4) 0.055(4) 0.107(5) 0.003(4) -0.047(3) -0.010(3)
O42 0.063(3) 0.045(3) 0.100(4) -0.007(3) -0.030(3) -0.013(2)
O43 0.090(4) 0.104(4) 0.083(4) -0.046(4) -0.017(3) 0.003(3)
O44 0.071(3) 0.069(4) 0.089(4) -0.029(3) -0.023(3) 0.002(3)
O45 0.062(4) 0.097(4) 0.079(4) -0.047(4) -0.026(3) 0.017(3)
O46 0.057(3) 0.078(4) 0.090(4) -0.033(3) -0.017(3) -0.001(3)
O47 0.0505(19) 0.0515(18) 0.059(2) 0.0018(16) -0.0256(17) -0.0043(14)
O48 0.0505(19) 0.0515(18) 0.059(2) 0.0018(16) -0.0256(17) -0.0043(14)
O49 0.0936(10) 0.0864(11) 0.1130(12) -0.0355(9) -0.0516(9) 0.0127(8)
O50 0.0936(10) 0.0864(11) 0.1130(12) -0.0355(9) -0.0516(9) 0.0127(8)
O51 0.0936(10) 0.0864(11) 0.1130(12) -0.0355(9) -0.0516(9) 0.0127(8)
O52 0.0936(10) 0.0864(11) 0.1130(12) -0.0355(9) -0.0516(9) 0.0127(8)
O53 0.0936(10) 0.0864(11) 0.1130(12) -0.0355(9) -0.0516(9) 0.0127(8)
O54 0.0936(10) 0.0864(11) 0.1130(12) -0.0355(9) -0.0516(9) 0.0127(8)
O55 0.0936(10) 0.0864(11) 0.1130(12) -0.0355(9) -0.0516(9) 0.0127(8)
O56 0.0936(10) 0.0864(11) 0.1130(12) -0.0355(9) -0.0516(9) 0.0127(8)
O57 0.0936(10) 0.0864(11) 0.1130(12) -0.0355(9) -0.0516(9) 0.0127(8)
O58 0.0936(10) 0.0864(11) 0.1130(12) -0.0355(9) -0.0516(9) 0.0127(8)
O59 0.0936(10) 0.0864(11) 0.1130(12) -0.0355(9) -0.0516(9) 0.0127(8)
O60 0.0936(10) 0.0864(11) 0.1130(12) -0.0355(9) -0.0516(9) 0.0127(8)
C1 0.0510(19) 0.047(2) 0.070(3) -0.004(2) -0.028(2) -0.0047(15)
C2 0.0510(19) 0.047(2) 0.070(3) -0.004(2) -0.028(2) -0.0047(15)
C3 0.078(5) 0.064(6) 0.100(7) 0.020(5) -0.040(5) -0.024(4)
C4 0.129(8) 0.110(9) 0.070(7) 0.009(6) -0.027(6) -0.034(6)
C5 0.137(8) 0.060(6) 0.094(7) 0.013(6) -0.037(7) -0.033(5)
C6 0.113(7) 0.054(6) 0.058(7) 0.000(6) -0.026(6) 0.002(5)
C7 0.062(4) 0.012(4) 0.104(7) -0.004(4) -0.033(4) -0.006(3)
C8 0.106(7) 0.054(6) 0.101(9) -0.024(7) -0.009(8) -0.041(5)
C9 0.092(6) 0.059(6) 0.114(10) -0.009(8) -0.007(9) -0.026(5)
C10 0.089(6) 0.088(8) 0.063(7) -0.004(7) -0.018(6) -0.016(5)
C11 0.142(8) 0.046(6) 0.201(12) -0.030(7) -0.080(8) -0.042(5)
C12 0.221(11) 0.083(8) 0.142(10) -0.013(8) -0.094(9) -0.069(7)
C13 0.133(7) 0.063(6) 0.143(9) -0.067(7) -0.064(6) -0.007(5)
C14 0.054(5) 0.055(6) 0.099(8) -0.027(6) -0.021(5) -0.010(4)
C15 0.064(5) 0.059(6) 0.093(7) -0.034(6) -0.015(5) -0.017(4)
C16 0.039(4) 0.042(6) 0.124(9) -0.032(7) -0.022(5) -0.013(4)
C17 0.045(5) 0.043(5) 0.118(8) -0.036(5) -0.005(5) -0.014(4)
C18 0.055(5) 0.039(5) 0.074(6) -0.023(4) -0.014(4) -0.013(4)
C19 0.052(5) 0.054(5) 0.093(6) -0.031(5) -0.020(4) -0.013(4)
C20 0.063(5) 0.077(6) 0.110(7) -0.061(5) -0.036(5) 0.002(4)
C21 0.035(4) 0.065(5) 0.095(6) -0.035(5) -0.014(4) 0.013(4)
C22 0.049(5) 0.039(5) 0.077(6) -0.013(4) -0.020(4) 0.006(4)
C23 0.054(5) 0.034(4) 0.087(6) -0.027(4) -0.029(4) 0.013(3)
C24 0.062(6) 0.058(6) 0.084(7) -0.015(5) -0.034(5) -0.020(5)
C25 0.072(6) 0.085(6) 0.126(8) -0.051(6) -0.019(5) -0.025(5)
C26 0.112(4) 0.088(4) 0.165(5) -0.076(4) -0.040(4) 0.002(3)
C27 0.112(4) 0.088(4) 0.165(5) -0.076(4) -0.040(4) 0.002(3)
C28 0.112(4) 0.088(4) 0.165(5) -0.076(4) -0.040(4) 0.002(3)
C29 0.043(5) 0.053(5) 0.079(6) -0.017(5) -0.024(5) -0.007(4)
C30 0.061(2) 0.087(3) 0.078(3) 0.003(2) -0.0145(18) 0.0270(17)
C31 0.061(2) 0.087(3) 0.078(3) 0.003(2) -0.0145(18) 0.0270(17)
C32 0.061(2) 0.087(3) 0.078(3) 0.003(2) -0.0145(18) 0.0270(17)
C33 0.061(2) 0.087(3) 0.078(3) 0.003(2) -0.0145(18) 0.0270(17)
C34 0.061(2) 0.087(3) 0.078(3) 0.003(2) -0.0145(18) 0.0270(17)
C35 0.061(2) 0.087(3) 0.078(3) 0.003(2) -0.0145(18) 0.0270(17)
C36 0.070(5) 0.105(4) 0.060(6) -0.006(6) -0.010(4) 0.041(4)
C37 0.070(5) 0.105(4) 0.060(6) -0.006(6) -0.010(4) 0.041(4)
C38 0.065(5) 0.076(6) 0.076(6) -0.003(5) -0.043(5) 0.026(4)
C39 0.056(5) 0.082(6) 0.072(6) -0.003(5) -0.030(5) 0.029(4)
C40 0.073(6) 0.074(6) 0.071(6) 0.003(5) -0.021(5) 0.011(5)
C41 0.058(5) 0.063(5) 0.056(5) 0.005(4) -0.021(4) 0.001(4)
C42 0.045(4) 0.061(5) 0.055(5) -0.002(4) -0.019(4) 0.008(4)
C43 0.055(5) 0.059(5) 0.082(6) -0.004(5) -0.029(5) 0.021(4)
C44 0.061(5) 0.025(4) 0.085(7) -0.015(5) -0.055(5) 0.022(4)
C45 0.054(5) 0.054(5) 0.064(6) -0.009(5) -0.025(5) -0.010(4)
C46 0.044(4) 0.026(4) 0.073(6) -0.006(4) -0.028(4) 0.013(3)
C47 0.061(5) 0.046(5) 0.057(5) 0.001(4) -0.033(4) -0.003(4)
C48 0.068(6) 0.068(6) 0.081(7) -0.034(5) -0.028(5) 0.026(4)
C49 0.075(5) 0.046(5) 0.072(6) -0.006(5) -0.030(5) 0.010(4)
C50 0.048(4) 0.040(4) 0.067(6) -0.016(4) -0.027(4) 0.006(4)
C51 0.045(4) 0.039(4) 0.072(5) -0.022(4) -0.021(4) 0.002(3)
C52 0.046(5) 0.036(5) 0.090(7) -0.016(5) -0.046(5) 0.009(4)
C53 0.078(6) 0.123(8) 0.074(6) -0.005(6) -0.027(5) -0.006(5)
C54 0.182(9) 0.062(6) 0.123(6) 0.004(5) 0.036(6) 0.008(6)
C55 0.182(9) 0.062(6) 0.123(6) 0.004(5) 0.036(6) 0.008(6)
C56 0.182(9) 0.062(6) 0.123(6) 0.004(5) 0.036(6) 0.008(6)
C54' 0.182(9) 0.062(6) 0.123(6) 0.004(5) 0.036(6) 0.008(6)
C55' 0.182(9) 0.062(6) 0.123(6) 0.004(5) 0.036(6) 0.008(6)
C56' 0.182(9) 0.062(6) 0.123(6) 0.004(5) 0.036(6) 0.008(6)
C57 0.051(5) 0.047(5) 0.084(7) -0.010(5) -0.040(5) -0.007(4)
C58 0.044(5) 0.038(4) 0.055(5) 0.008(4) -0.009(4) -0.009(4)
C59 0.070(6) 0.058(5) 0.065(6) 0.003(4) -0.011(5) -0.022(4)
C60 0.063(5) 0.105(7) 0.099(7) -0.028(6) -0.021(5) -0.031(5)
C61 0.083(7) 0.103(7) 0.113(8) -0.050(6) -0.030(6) -0.040(5)
C62 0.056(6) 0.076(6) 0.111(8) -0.022(6) -0.033(6) -0.009(5)
C63 0.049(5) 0.070(6) 0.092(7) -0.036(5) -0.020(4) -0.010(4)
C64 0.070(6) 0.079(7) 0.090(8) -0.044(6) -0.014(6) -0.022(5)
C65 0.055(6) 0.081(7) 0.124(10) -0.042(6) -0.030(6) -0.016(5)
C66 0.064(6) 0.075(6) 0.091(7) -0.030(5) -0.028(5) -0.020(5)
C67 0.075(6) 0.074(6) 0.123(8) -0.019(6) -0.048(6) -0.009(4)
C68 0.062(6) 0.152(8) 0.151(9) -0.087(7) -0.056(6) 0.011(5)
C69 0.071(6) 0.092(6) 0.118(7) -0.050(6) -0.036(6) 0.008(5)
C70 0.057(5) 0.052(5) 0.089(7) -0.017(5) -0.033(5) -0.006(4)
C71 0.037(5) 0.073(5) 0.078(6) -0.024(5) -0.017(4) -0.003(4)
C72 0.036(5) 0.059(6) 0.117(8) -0.027(5) -0.029(5) -0.007(4)
C73 0.051(5) 0.063(6) 0.084(8) -0.029(6) -0.032(5) -0.007(4)
C74 0.067(5) 0.081(7) 0.060(6) -0.025(6) -0.035(5) 0.002(4)
C75 0.047(4) 0.060(5) 0.065(6) -0.006(5) -0.022(4) -0.019(4)
C76 0.056(5) 0.098(8) 0.111(8) -0.068(7) -0.038(5) 0.002(4)
C77 0.172(8) 0.087(7) 0.098(8) -0.033(7) -0.068(7) -0.028(6)
C78 0.171(9) 0.112(9) 0.130(10) -0.038(9) -0.082(8) -0.014(7)
C79 0.120(7) 0.051(6) 0.111(8) -0.020(6) -0.042(6) -0.026(5)
C80 0.038(4) 0.053(6) 0.076(7) 0.009(6) -0.031(5) -0.013(4)
C81 0.55(3) 0.152(12) 0.211(14) -0.077(11) -0.237(17) 0.005(14)
C82 0.52(2) 0.191(11) 0.167(10) -0.089(9) -0.223(13) 0.207(14)
C83 0.52(2) 0.191(11) 0.167(10) -0.089(9) -0.223(13) 0.207(14)
C84 0.52(2) 0.191(11) 0.167(10) -0.089(9) -0.223(13) 0.207(14)
C82' 0.52(2) 0.191(11) 0.167(10) -0.089(9) -0.223(13) 0.207(14)
C83' 0.52(2) 0.191(11) 0.167(10) -0.089(9) -0.223(13) 0.207(14)
C84' 0.52(2) 0.191(11) 0.167(10) -0.089(9) -0.223(13) 0.207(14)
C90 0.028(4) 0.062(7) 0.088(8) -0.022(6) -0.013(5) 0.001(4)
C91 0.050(5) 0.082(7) 0.113(8) -0.067(7) -0.021(5) 0.025(4)
C92 0.082(6) 0.095(8) 0.125(8) -0.058(7) -0.053(6) 0.044(5)
C93 0.131(8) 0.080(7) 0.120(9) -0.063(7) -0.029(6) 0.026(6)
C94 0.118(7) 0.083(7) 0.096(8) -0.045(7) -0.023(6) 0.019(5)
C95 0.081(6) 0.074(8) 0.077(7) -0.039(6) -0.012(5) 0.011(5)
C96 0.062(5) 0.076(7) 0.099(8) -0.043(6) -0.006(5) 0.000(5)
C97 0.113(7) 0.101(10) 0.113(10) -0.055(8) -0.041(9) -0.006(7)
C98 0.116(7) 0.067(8) 0.143(11) -0.042(8) -0.051(9) 0.003(6)
C99 0.151(3) 0.047(2) 0.122(3) -0.027(2) -0.026(3) 0.013(2)
C100 0.151(3) 0.047(2) 0.122(3) -0.027(2) -0.026(3) 0.013(2)
C101 0.151(3) 0.047(2) 0.122(3) -0.027(2) -0.026(3) 0.013(2)
C102 0.151(3) 0.047(2) 0.122(3) -0.027(2) -0.026(3) 0.013(2)
C103 0.151(3) 0.047(2) 0.122(3) -0.027(2) -0.026(3) 0.013(2)
C104 0.151(3) 0.047(2) 0.122(3) -0.027(2) -0.026(3) 0.013(2)
C105 0.151(3) 0.047(2) 0.122(3) -0.027(2) -0.026(3) 0.013(2)
C106 0.070(5) 0.030(5) 0.091(6) -0.008(4) -0.047(4) -0.008(4)
C107 0.040(4) 0.051(5) 0.088(6) 0.005(4) -0.030(4) -0.020(4)
C108 0.055(5) 0.054(5) 0.117(7) -0.007(5) -0.039(5) -0.024(4)
C109 0.068(5) 0.032(5) 0.156(8) 0.006(5) -0.064(5) -0.004(4)
C110 0.052(5) 0.043(5) 0.131(7) 0.006(5) -0.052(5) -0.009(4)
C111 0.028(4) 0.070(6) 0.097(6) -0.033(5) -0.009(4) -0.013(4)
C112 0.041(4) 0.042(5) 0.085(6) -0.016(4) -0.015(4) -0.006(3)
C113 0.047(5) 0.031(5) 0.077(6) -0.013(4) -0.012(4) -0.017(4)
C114 0.140(9) 0.083(8) 0.354(17) -0.070(10) -0.042(10) -0.067(7)
C115 0.101(5) 0.083(5) 0.588(18) 0.015(7) -0.212(9) -0.005(4)
C116 0.101(5) 0.083(5) 0.588(18) 0.015(7) -0.212(9) -0.005(4)
C117 0.101(5) 0.083(5) 0.588(18) 0.015(7) -0.212(9) -0.005(4)
C215 0.101(5) 0.083(5) 0.588(18) 0.015(7) -0.212(9) -0.005(4)
C217 0.101(5) 0.083(5) 0.588(18) 0.015(7) -0.212(9) -0.005(4)
C216 0.101(5) 0.083(5) 0.588(18) 0.015(7) -0.212(9) -0.005(4)
C118 0.066(6) 0.034(4) 0.058(6) -0.017(4) -0.015(5) -0.001(4)
C119 0.048(5) 0.032(4) 0.100(7) -0.013(4) -0.030(5) 0.000(3)
C120 0.038(5) 0.093(6) 0.102(7) -0.038(5) -0.022(5) 0.009(4)
C121 0.044(5) 0.116(7) 0.114(8) -0.061(6) -0.007(6) 0.004(4)
C122 0.072(7) 0.105(7) 0.096(7) -0.016(6) -0.024(6) 0.001(5)
C123 0.031(4) 0.046(5) 0.097(7) -0.014(5) -0.012(5) -0.002(3)
C124 0.044(4) 0.027(4) 0.078(6) -0.007(4) -0.014(5) -0.004(3)
C125 0.057(5) 0.053(5) 0.075(7) -0.020(5) -0.017(4) -0.010(4)
C126 0.051(5) 0.059(5) 0.074(7) -0.012(5) -0.017(4) -0.016(4)
C127 0.033(5) 0.047(5) 0.102(7) -0.025(5) 0.008(5) 0.005(4)
C128 0.042(5) 0.072(6) 0.095(7) -0.020(5) -0.011(5) 0.002(4)
C129 0.049(5) 0.114(7) 0.083(7) -0.018(5) 0.007(5) -0.002(5)
C130 0.058(6) 0.114(7) 0.055(6) -0.027(5) 0.005(4) -0.022(5)
C131 0.040(5) 0.068(5) 0.092(7) -0.020(5) -0.002(5) 0.000(4)
C132 0.061(6) 0.067(5) 0.072(6) -0.021(4) -0.017(5) 0.000(4)
C133 0.048(5) 0.070(6) 0.056(7) -0.019(5) 0.002(5) 0.014(4)
C134 0.0562(17) 0.076(2) 0.087(3) -0.021(2) -0.0032(19) -0.0145(18)
C135 0.0562(17) 0.076(2) 0.087(3) -0.021(2) -0.0032(19) -0.0145(18)
C136 0.0562(17) 0.076(2) 0.087(3) -0.021(2) -0.0032(19) -0.0145(18)
C137 0.0562(17) 0.076(2) 0.087(3) -0.021(2) -0.0032(19) -0.0145(18)
C138 0.0562(17) 0.076(2) 0.087(3) -0.021(2) -0.0032(19) -0.0145(18)
C139 0.0562(17) 0.076(2) 0.087(3) -0.021(2) -0.0032(19) -0.0145(18)
C140 0.0562(17) 0.076(2) 0.087(3) -0.021(2) -0.0032(19) -0.0145(18)
C141 0.064(5) 0.104(8) 0.077(7) -0.016(6) -0.030(5) -0.041(5)
C142 0.168(7) 0.104(4) 0.154(5) 0.003(4) -0.039(4) -0.035(5)
C143 0.168(7) 0.104(4) 0.154(5) 0.003(4) -0.039(4) -0.035(5)
C144 0.168(7) 0.104(4) 0.154(5) 0.003(4) -0.039(4) -0.035(5)
C145 0.168(7) 0.104(4) 0.154(5) 0.003(4) -0.039(4) -0.035(5)
C243 0.168(7) 0.104(4) 0.154(5) 0.003(4) -0.039(4) -0.035(5)
C244 0.168(7) 0.104(4) 0.154(5) 0.003(4) -0.039(4) -0.035(5)
C245 0.168(7) 0.104(4) 0.154(5) 0.003(4) -0.039(4) -0.035(5)
C146 0.048(5) 0.058(6) 0.096(7) -0.005(5) -0.038(5) -0.010(4)
C147 0.076(2) 0.047(2) 0.163(3) 0.018(2) -0.080(2) -0.0200(16)
C148 0.076(2) 0.047(2) 0.163(3) 0.018(2) -0.080(2) -0.0200(16)
C149 0.076(2) 0.047(2) 0.163(3) 0.018(2) -0.080(2) -0.0200(16)
C150 0.076(2) 0.047(2) 0.163(3) 0.018(2) -0.080(2) -0.0200(16)
C151 0.076(2) 0.047(2) 0.163(3) 0.018(2) -0.080(2) -0.0200(16)
C152 0.076(2) 0.047(2) 0.163(3) 0.018(2) -0.080(2) -0.0200(16)
C153 0.059(5) 0.044(5) 0.124(7) 0.017(5) -0.045(5) 0.002(4)
C154 0.049(4) 0.053(5) 0.086(6) 0.019(4) -0.043(4) 0.004(4)
C155 0.059(5) 0.038(5) 0.069(5) 0.002(4) -0.033(4) -0.007(4)
C156 0.030(4) 0.057(5) 0.088(6) -0.011(4) -0.027(4) 0.005(4)
C157 0.026(4) 0.055(5) 0.058(5) -0.004(4) -0.011(3) -0.003(3)
C158 0.039(4) 0.055(5) 0.079(5) 0.012(4) -0.034(4) -0.012(3)
C159 0.039(4) 0.078(6) 0.128(7) -0.008(5) -0.035(5) -0.022(4)
C160 0.040(4) 0.048(5) 0.109(6) -0.008(4) -0.034(4) 0.001(4)
C161 0.057(5) 0.024(5) 0.085(6) -0.004(4) 0.022(5) -0.028(4)
C162 0.062(6) 0.057(5) 0.112(9) -0.042(6) -0.035(6) 0.019(4)
C163 0.052(5) 0.034(4) 0.071(6) -0.019(4) -0.016(5) 0.004(3)
C164 0.074(6) 0.071(5) 0.065(5) -0.024(4) -0.034(5) -0.003(4)
C165 0.060(5) 0.072(5) 0.099(7) -0.025(5) -0.059(5) 0.002(4)
C166 0.058(5) 0.053(5) 0.045(5) -0.014(4) -0.004(4) -0.002(4)
C167 0.058(5) 0.043(4) 0.066(6) -0.011(4) -0.022(4) -0.009(4)
C168 0.050(5) 0.047(5) 0.067(6) -0.020(4) -0.011(4) -0.004(4)
C169 0.0505(19) 0.0515(18) 0.059(2) 0.0018(16) -0.0256(17) -0.0043(14)
C170 0.079(6) 0.098(7) 0.195(10) -0.037(7) -0.051(7) -0.006(5)
C171 0.122(5) 0.214(6) 0.189(6) -0.091(5) -0.091(4) -0.009(5)
C172 0.122(5) 0.214(6) 0.189(6) -0.091(5) -0.091(4) -0.009(5)
C173 0.122(5) 0.214(6) 0.189(6) -0.091(5) -0.091(4) -0.009(5)

loop_
_atom_type_symbol
_atom_type_description
_atom_type_scat_dispersion_real
_atom_type_scat_dispersion_imag
_atom_type_scat_source
C C 0.0033 0.0016 'International Tables Vol C Tables 4.2.6.8 and 6.1.1.4'
H H 0.0000 0.0000 'International Tables Vol C Tables 4.2.6.8 and 6.1.1.4'
O O 0.0106 0.0060 'International Tables Vol C Tables 4.2.6.8 and 6.1.1.4'
Cu Cu 0.3201 1.2651 'International Tables Vol C Tables 4.2.6.8 and 6.1.1.4'

loop_
_geom_angle_atom_site_label_1
_geom_angle_atom_site_label_2
_geom_angle_atom_site_label_3
_geom_angle
_geom_angle_site_symmetry_1
_geom_angle_site_symmetry_3
O1 Cu1 O11 90.24(19) . .
O1 Cu1 O13 88.97(17) . .
O11 Cu1 O13 170.02(19) . .
O1 Cu1 O21 170.82(18) . .
O11 Cu1 O21 90.74(19) . .
O13 Cu1 O21 88.49(18) . .
O1 Cu1 O49 95.35(18) . .
O11 Cu1 O49 88.81(17) . .
O13 Cu1 O49 101.17(17) . .
O21 Cu1 O49 93.79(18) . .
O1 Cu1 Cu2 86.41(13) . .
O11 Cu1 Cu2 83.46(14) . .
O13 Cu1 Cu2 86.57(13) . .
O21 Cu1 Cu2 84.63(14) . .
O49 Cu1 Cu2 172.08(12) . .
O14 Cu2 O2 89.87(17) . .
O14 Cu2 O12 169.60(19) . .
O2 Cu2 O12 89.26(16) . .
O14 Cu2 O22 89.03(18) . .
O2 Cu2 O22 168.03(19) . .
O12 Cu2 O22 89.67(17) . .
O14 Cu2 O50 92.55(18) . .
O2 Cu2 O50 99.23(18) . .
O12 Cu2 O50 97.82(17) . .
O22 Cu2 O50 92.72(19) . .
O14 Cu2 Cu1 83.74(14) . .
O2 Cu2 Cu1 83.96(13) . .
O12 Cu2 Cu1 85.86(13) . .
O22 Cu2 Cu1 84.07(15) . .
O50 Cu2 Cu1 175.13(12) . .
O9 Cu3 O15 172.7(2) . 2_656
O9 Cu3 O7 88.48(18) . .
O15 Cu3 O7 89.40(18) 2_656 .
O9 Cu3 O17 89.0(2) . 2_656
O15 Cu3 O17 91.18(19) 2_656 2_656
O7 Cu3 O17 164.8(2) . 2_656
O9 Cu3 O53 98.34(18) . .
O15 Cu3 O53 88.99(17) 2_656 .
O7 Cu3 O53 107.16(18) . .
O17 Cu3 O53 88.01(19) 2_656 .
O9 Cu3 Cu4 89.19(15) . .
O15 Cu3 Cu4 83.59(14) 2_656 .
O7 Cu3 Cu4 83.12(13) . .
O17 Cu3 Cu4 81.89(15) 2_656 .
O53 Cu3 Cu4 167.31(12) . .
O8 Cu4 O16 90.30(19) . 2_656
O8 Cu4 O18 172.64(19) . 2_656
O16 Cu4 O18 90.06(18) 2_656 2_656
O8 Cu4 O10 88.68(18) . .
O16 Cu4 O10 164.87(19) 2_656 .
O18 Cu4 O10 89.06(17) 2_656 .
O8 Cu4 O54 93.72(19) . .
O16 Cu4 O54 99.97(18) 2_656 .
O18 Cu4 O54 93.45(18) 2_656 .
O10 Cu4 O54 95.16(18) . .
O8 Cu4 Cu3 85.65(14) . .
O16 Cu4 Cu3 84.98(15) 2_656 .
O18 Cu4 Cu3 87.06(14) 2_656 .
O10 Cu4 Cu3 79.90(13) . .
O54 Cu4 Cu3 175.02(12) . .
O23 Cu5 O19 89.5(2) 2_656 .
O23 Cu5 O5 88.4(2) 2_656 .
O19 Cu5 O5 169.6(2) . .
O23 Cu5 O3 168.5(2) 2_656 .
O19 Cu5 O3 88.5(2) . .
O5 Cu5 O3 91.5(2) . .
O23 Cu5 O51 93.0(2) 2_656 .
O19 Cu5 O51 99.6(2) . .
O5 Cu5 O51 90.66(18) . .
O3 Cu5 O51 98.5(2) . .
O23 Cu5 Cu6 81.28(16) 2_656 .
O19 Cu5 Cu6 87.15(17) . .
O5 Cu5 Cu6 82.50(14) . .
O3 Cu5 Cu6 87.30(16) . .
O51 Cu5 Cu6 171.18(13) . .
O24 Cu6 O4 169.1(2) 2_656 .
O24 Cu6 O6 89.11(18) 2_656 .
O4 Cu6 O6 90.14(17) . .
O24 Cu6 O20 88.34(18) 2_656 .
O4 Cu6 O20 89.85(18) . .
O6 Cu6 O20 166.4(2) . .
O24 Cu6 O52 100.26(19) 2_656 .
O4 Cu6 O52 90.49(19) . .
O6 Cu6 O52 103.44(19) . .
O20 Cu6 O52 90.19(18) . .
O24 Cu6 Cu5 87.48(15) 2_656 .
O4 Cu6 Cu5 81.63(15) . .
O6 Cu6 Cu5 85.40(15) . .
O20 Cu6 Cu5 81.12(14) . .
O52 Cu6 Cu5 168.23(13) . .
O45 Cu7 O33 171.2(2) . .
O45 Cu7 O31 92.0(2) . .
O33 Cu7 O31 87.7(2) . .
O45 Cu7 O43 90.31(19) . .
O33 Cu7 O43 88.1(2) . .
O31 Cu7 O43 167.5(2) . .
O45 Cu7 O55 94.64(19) . .
O33 Cu7 O55 94.0(2) . .
O31 Cu7 O55 101.1(2) . .
O43 Cu7 O55 90.97(19) . .
O45 Cu7 Cu8 85.00(15) . .
O33 Cu7 Cu8 86.22(16) . .
O31 Cu7 Cu8 83.89(17) . .
O43 Cu7 Cu8 84.06(15) . .
O55 Cu7 Cu8 175.02(12) . .
O32 Cu8 O44 169.8(2) . .
O32 Cu8 O46 90.05(19) . .
O44 Cu8 O46 89.49(18) . .
O32 Cu8 O34 90.22(19) . .
O44 Cu8 O34 88.15(18) . .
O46 Cu8 O34 168.1(2) . .
O32 Cu8 O56 96.63(19) . .
O44 Cu8 O56 93.55(19) . .
O46 Cu8 O56 91.7(2) . .
O34 Cu8 O56 100.14(19) . .
O32 Cu8 Cu7 84.74(15) . .
O44 Cu8 Cu7 85.09(15) . .
O46 Cu8 Cu7 85.22(16) . .
O34 Cu8 Cu7 82.95(15) . .
O56 Cu8 Cu7 176.59(12) . .
O41 Cu9 O29 170.6(2) 2_567 .
O41 Cu9 O27 88.7(2) 2_567 .
O29 Cu9 O27 89.81(19) . .
O41 Cu9 O39 90.38(19) 2_567 2_567
O29 Cu9 O39 88.95(19) . 2_567
O27 Cu9 O39 166.99(18) . 2_567
O41 Cu9 O57 90.3(2) 2_567 .
O29 Cu9 O57 99.07(19) . .
O27 Cu9 O57 92.29(18) . .
O39 Cu9 O57 100.70(18) 2_567 .
O41 Cu9 Cu10 83.50(15) 2_567 .
O29 Cu9 Cu10 87.10(15) . .
O27 Cu9 Cu10 81.95(13) . .
O39 Cu9 Cu10 85.05(13) 2_567 .
O57 Cu9 Cu10 171.57(13) . .
O40 Cu10 O42 89.84(19) 2_567 2_567
O40 Cu10 O28 169.86(18) 2_567 .
O42 Cu10 O28 90.65(19) 2_567 .
O40 Cu10 O30 88.29(19) 2_567 .
O42 Cu10 O30 166.83(19) 2_567 .
O28 Cu10 O30 88.93(18) . .
O40 Cu10 O58 93.46(18) 2_567 .
O42 Cu10 O58 99.43(19) 2_567 .
O28 Cu10 O58 96.45(18) . .
O30 Cu10 O58 93.69(18) . .
O40 Cu10 Cu9 83.27(13) 2_567 .
O42 Cu10 Cu9 85.89(15) 2_567 .
O28 Cu10 Cu9 86.66(13) . .
O30 Cu10 Cu9 80.95(14) . .
O58 Cu10 Cu9 173.77(13) . .
O35 Cu11 O37 88.72(19) . .
O35 Cu11 O25 91.24(18) . .
O37 Cu11 O25 168.81(17) . .
O35 Cu11 O47 168.10(16) . 2_567
O37 Cu11 O47 88.66(17) . 2_567
O25 Cu11 O47 89.09(17) . 2_567
O35 Cu11 O59 98.51(18) . .
O37 Cu11 O59 92.16(17) . .
O25 Cu11 O59 98.91(17) . .
O47 Cu11 O59 93.19(17) 2_567 .
O35 Cu11 Cu12 85.30(13) . .
O37 Cu11 Cu12 86.04(12) . .
O25 Cu11 Cu12 82.80(12) . .
O47 Cu11 Cu12 82.94(12) 2_567 .
O59 Cu11 Cu12 175.76(12) . .
O48 Cu12 O38 88.68(18) 2_567 .
O48 Cu12 O26 89.46(17) 2_567 .
O38 Cu12 O26 168.14(17) . .
O48 Cu12 O36 169.05(17) 2_567 .
O38 Cu12 O36 89.16(19) . .
O26 Cu12 O36 90.45(18) . .
O48 Cu12 O60 100.16(17) 2_567 .
O38 Cu12 O60 92.97(17) . .
O26 Cu12 O60 98.89(17) . .
O36 Cu12 O60 90.67(19) . .
O48 Cu12 Cu11 85.47(12) 2_567 .
O38 Cu12 Cu11 82.29(12) . .
O26 Cu12 Cu11 85.89(12) . .
O36 Cu12 Cu11 83.61(14) . .
O60 Cu12 Cu11 172.59(14) . .
C1 O1 Cu1 121.9(5) . .
C1 O2 Cu2 119.7(4) . .
C16 O3 Cu5 116.8(6) . .
C16 O4 Cu6 121.3(5) . .
C17 O5 Cu5 125.1(5) . .
C17 O6 Cu6 121.3(4) . .
C24 O7 Cu3 122.8(5) . .
C24 O8 Cu4 121.2(4) . .
C29 O9 Cu3 118.6(4) . .
C29 O10 Cu4 125.6(4) . .
C44 O11 Cu1 123.6(4) . .
C44 O12 Cu2 117.7(4) . .
C45 O13 Cu1 119.0(4) . .
C45 O14 Cu2 123.3(4) . .
C52 O15 Cu3 124.8(5) . 2_656
C52 O16 Cu4 120.3(4) . 2_656
C57 O17 Cu3 123.5(5) . 2_656
C57 O18 Cu4 118.1(4) . 2_656
C72 O19 Cu5 119.8(5) . .
C72 O20 Cu6 126.3(5) . .
C73 O21 Cu1 122.0(5) . .
C73 O22 Cu2 121.2(5) . .
C80 O23 Cu5 124.5(5) . 2_656
C80 O24 Cu6 114.8(5) . 2_656
C113 O25 Cu11 123.0(4) . .
C113 O26 Cu12 120.1(4) . .
C106 O27 Cu9 127.0(4) . .
C106 O28 Cu10 118.6(4) . .
C105 O29 Cu9 122.2(5) . .
C105 O30 Cu10 125.9(6) . .
C90 O31 Cu7 120.7(6) . .
C90 O32 Cu8 119.3(5) . .
C133 O33 Cu7 120.8(5) . .
C133 O34 Cu8 121.3(5) . .
C118 O35 Cu11 122.3(5) . .
C118 O36 Cu12 120.3(5) . .
C161 O37 Cu11 119.1(4) . .
C161 O38 Cu12 122.5(4) . .
C146 O39 Cu9 122.3(4) . 2_567
C146 O40 Cu10 124.2(4) . 2_567
C141 O41 Cu9 125.6(5) . 2_567
C141 O42 Cu10 122.7(5) . 2_567
C134 O43 Cu7 121.5(6) . .
C134 O44 Cu8 119.5(5) . .
C162 O45 Cu7 122.2(5) . .
C162 O46 Cu8 119.9(5) . .
C169 O47 Cu11 123.7(4) . 2_567
C169 O48 Cu12 124.8(4) . 2_567
O1 C1 O2 127.9(7) . .
O1 C1 C2 121.1(7) . .
O2 C1 C2 111.0(6) . .
C3 C2 C7 120.0 . .
C3 C2 C1 118.1(5) . .
C7 C2 C1 121.9(5) . .
C2 C3 C4 120.0 . .
C2 C3 H3A 120.0 . .
C4 C3 H3A 120.0 . .
C5 C4 C3 120.0 . .
C5 C4 H4A 120.0 . .
C3 C4 H4A 120.0 . .
C4 C5 C6 120.0 . .
C4 C5 H5A 120.0 . .
C6 C5 H5A 120.0 . .
C7 C6 C5 120.0 . .
C7 C6 C8 121.0(6) . .
C5 C6 C8 118.9(6) . .
C6 C7 C2 120.0 . .
C6 C7 H7A 120.0 . .
C2 C7 H7A 120.0 . .
C9 C8 C6 176.6(10) . .
C8 C9 C10 178.5(10) . .
C11 C10 C15 120.0 . .
C11 C10 C9 122.1(7) . .
C15 C10 C9 117.9(7) . .
C12 C11 C10 120.0 . .
C12 C11 H11A 120.0 . .
C10 C11 H11A 120.0 . .
C11 C12 C13 120.0 . .
C11 C12 H12A 120.0 . .
C13 C12 H12A 120.0 . .
C12 C13 C14 120.0 . .
C12 C13 H13A 120.0 . .
C14 C13 H13A 120.0 . .
C15 C14 C13 120.0 . .
C15 C14 C16 124.9(6) . .
C13 C14 C16 115.1(6) . .
C14 C15 C10 120.0 . .
C14 C15 H15A 120.0 . .
C10 C15 H15A 120.0 . .
O3 C16 O4 131.7(9) . .
O3 C16 C14 119.2(7) . .
O4 C16 C14 109.1(7) . .
O5 C17 O6 124.5(7) . .
O5 C17 C18 118.3(7) . .
O6 C17 C18 117.1(7) . .
C19 C18 C23 120.0 . .
C19 C18 C17 119.2(5) . .
C23 C18 C17 120.5(5) . .
C18 C19 C20 120.0 . .
C18 C19 H19A 120.0 . .
C20 C19 H19A 120.0 . .
C21 C20 C19 120.0 . .
C21 C20 C25 116.6(3) . .
C19 C20 C25 123.3(3) . .
C20 C21 C22 120.0 . .
C20 C21 H21A 120.0 . .
C22 C21 H21A 120.0 . .
C21 C22 C23 120.0 . .
C21 C22 C24 120.8(5) . .
C23 C22 C24 119.0(5) . .
C22 C23 C18 120.0 . .
C22 C23 H23A 120.0 . .
C18 C23 H23A 120.0 . .
O8 C24 O7 127.0(7) . .
O8 C24 C22 117.0(6) . .
O7 C24 C22 115.9(7) . .
C27 C25 C26 108.6(4) . .
C27 C25 C28 108.6(3) . .
C26 C25 C28 108.6(3) . .
C27 C25 C20 110.3(3) . .
C26 C25 C20 110.3(3) . .
C28 C25 C20 110.3(4) . .
C25 C26 H26A 109.5 . .
C25 C26 H26B 109.5 . .
H26A C26 H26B 109.5 . .
C25 C26 H26C 109.5 . .
H26A C26 H26C 109.5 . .
H26B C26 H26C 109.5 . .
C25 C27 H27A 109.5 . .
C25 C27 H27B 109.5 . .
H27A C27 H27B 109.5 . .
C25 C27 H27C 109.5 . .
H27A C27 H27C 109.5 . .
H27B C27 H27C 109.5 . .
C25 C28 H28A 109.5 . .
C25 C28 H28B 109.5 . .
H28A C28 H28B 109.5 . .
C25 C28 H28C 109.5 . .
H28A C28 H28C 109.5 . .
H28B C28 H28C 109.5 . .
O10 C29 O9 126.6(7) . .
O10 C29 C30 115.3(7) . .
O9 C29 C30 118.1(6) . .
C31 C30 C35 120.0 . .
C31 C30 C29 119.9(4) . .
C35 C30 C29 120.2(4) . .
C32 C31 C30 120.0 . .
C32 C31 H31A 120.0 . .
C30 C31 H31A 120.0 . .
C33 C32 C31 120.0 . .
C33 C32 H32A 120.0 . .
C31 C32 H32A 120.0 . .
C32 C33 C34 120.0 . .
C32 C33 H33A 120.0 . .
C34 C33 H33A 120.0 . .
C33 C34 C35 120.0 . .
C33 C34 C36 121.8(4) . .
C35 C34 C36 118.1(4) . .
C34 C35 C30 120.0 . .
C34 C35 H35A 120.0 . .
C30 C35 H35A 120.0 . .
C37 C36 C34 179.2(13) . .
C36 C37 C38 176.7(12) . .
C39 C38 C43 120.0 . .
C39 C38 C37 119.7(4) . .
C43 C38 C37 120.3(4) . .
C40 C39 C38 120.0 . .
C40 C39 H39A 120.0 . .
C38 C39 H39A 120.0 . .
C41 C40 C39 120.0 . .
C41 C40 H40A 120.0 . .
C39 C40 H40A 120.0 . .
C40 C41 C42 120.0 . .
C40 C41 H41A 120.0 . .
C42 C41 H41A 120.0 . .
C41 C42 C43 120.0 . .
C41 C42 C44 117.5(5) . .
C43 C42 C44 122.4(5) . .
C42 C43 C38 120.0 . .
C42 C43 H43A 120.0 . .
C38 C43 H43A 120.0 . .
O11 C44 O12 129.1(6) . .
O11 C44 C42 119.9(6) . .
O12 C44 C42 110.9(6) . .
O13 C45 O14 127.2(6) . .
O13 C45 C46 115.6(6) . .
O14 C45 C46 117.2(6) . .
C47 C46 C51 120.0 . .
C47 C46 C45 120.8(5) . .
C51 C46 C45 119.1(5) . .
C48 C47 C46 120.0 . .
C48 C47 H47A 120.0 . .
C46 C47 H47A 120.0 . .
C47 C48 C49 120.0 . .
C47 C48 C53 119.0(3) . .
C49 C48 C53 121.0(3) . .
C48 C49 C50 120.0 . .
C48 C49 H49A 120.0 . .
C50 C49 H49A 120.0 . .
C51 C50 C49 120.0 . .
C51 C50 C52 122.2(5) . .
C49 C50 C52 117.7(5) . .
C50 C51 C46 120.0 . .
C50 C51 H51A 120.0 . .
C46 C51 H51A 120.0 . .
O15 C52 O16 125.6(6) . .
O15 C52 C50 117.9(7) . .
O16 C52 C50 116.3(6) . .
C54 C53 C56' 136.67(19) . .
C56' C53 C54' 108.69(9) . .
C54 C53 C56 108.70(8) . .
C56' C53 C56 69.5(4) . .
C54' C53 C56 136.71(19) . .
C54 C53 C48 110.38(8) . .
C56' C53 C48 110.38(8) . .
C54' C53 C48 110.36(9) . .
C56 C53 C48 110.36(8) . .
C54 C53 C55 108.60(9) . .
C54' C53 C55 69.8(4) . .
C56 C53 C55 108.54(8) . .
C48 C53 C55 110.21(9) . .
C54 C53 C55' 69.7(4) . .
C56' C53 C55' 108.58(8) . .
C54' C53 C55' 108.57(8) . .
C48 C53 C55' 110.20(8) . .
C55 C53 C55' 136.98(19) . .
C53 C54 H54A 109.5 . .
C53 C54 H54B 109.5 . .
H54A C54 H54B 109.5 . .
C53 C54 H54C 109.5 . .
H54A C54 H54C 109.5 . .
H54B C54 H54C 109.5 . .
C53 C55 H55A 109.5 . .
C53 C55 H55B 109.5 . .
H55A C55 H55B 109.5 . .
C53 C55 H55C 109.5 . .
H55A C55 H55C 109.5 . .
H55B C55 H55C 109.5 . .
C53 C56 H56A 109.5 . .
C53 C56 H56B 109.5 . .
H56A C56 H56B 109.5 . .
C53 C56 H56C 109.5 . .
H56A C56 H56C 109.5 . .
H56B C56 H56C 109.5 . .
C53 C54' H54D 109.5 . .
C53 C54' H54E 109.5 . .
H54D C54' H54E 109.5 . .
C53 C54' H54F 109.5 . .
H54D C54' H54F 109.5 . .
H54E C54' H54F 109.5 . .
C53 C55' H55D 109.5 . .
C53 C55' H55E 109.5 . .
H55D C55' H55E 109.5 . .
C53 C55' H55F 109.5 . .
H55D C55' H55F 109.5 . .
H55E C55' H55F 109.5 . .
C53 C56' H56D 109.5 . .
C53 C56' H56E 109.5 . .
H56D C56' H56E 109.5 . .
C53 C56' H56F 109.5 . .
H56D C56' H56F 109.5 . .
H56E C56' H56F 109.5 . .
O17 C57 O18 129.2(7) . .
O17 C57 C58 117.1(7) . .
O18 C57 C58 113.7(7) . .
C59 C58 C63 120.0 . .
C59 C58 C57 118.5(5) . .
C63 C58 C57 121.5(5) . .
C60 C59 C58 120.0 . .
C60 C59 H59A 120.0 . .
C58 C59 H59A 120.0 . .
C59 C60 C61 120.0 . .
C59 C60 H60A 120.0 . .
C61 C60 H60A 120.0 . .
C62 C61 C60 120.0 . .
C62 C61 H61A 120.0 . .
C60 C61 H61A 120.0 . .
C63 C62 C61 120.0 . .
C63 C62 C64 119.6(5) . .
C61 C62 C64 120.4(5) . .
C62 C63 C58 120.0 . .
C62 C63 H63A 120.0 . .
C58 C63 H63A 120.0 . .
C65 C64 C62 177.8(8) . .
C64 C65 C66 177.7(8) . .
C67 C66 C71 120.0 . .
C67 C66 C65 120.4(5) . .
C71 C66 C65 119.6(5) . .
C66 C67 C68 120.0 . .
C66 C67 H67A 120.0 . .
C68 C67 H67A 120.0 . .
C67 C68 C69 120.0 . .
C67 C68 H68A 120.0 . .
C69 C68 H68A 120.0 . .
C70 C69 C68 120.0 . .
C70 C69 H69A 120.0 . .
C68 C69 H69A 120.0 . .
C71 C70 C69 120.0 . .
C71 C70 C72 118.7(6) . .
C69 C70 C72 121.3(6) . .
C70 C71 C66 120.0 . .
C70 C71 H71A 120.0 . .
C66 C71 H71A 120.0 . .
O20 C72 O19 125.0(7) . .
O20 C72 C70 117.3(8) . .
O19 C72 C70 117.7(7) . .
O21 C73 O22 126.7(8) . .
O21 C73 C74 118.5(7) . .
O22 C73 C74 114.6(7) . .
C75 C74 C79 120.0 . .
C75 C74 C73 122.3(6) . .
C79 C74 C73 117.3(6) . .
C74 C75 C76 120.0 . .
C74 C75 H75A 120.0 . .
C76 C75 H75A 120.0 . .
C77 C76 C75 120.0 . .
C77 C76 C80 117.3(6) . .
C75 C76 C80 122.7(6) . .
C76 C77 C78 120.0 . .
C76 C77 H77A 120.0 . .
C78 C77 H77A 120.0 . .
C79 C78 C77 120.0 . .
C79 C78 C81 119.7(4) . .
C77 C78 C81 120.3(4) . .
C78 C79 C74 120.0 . .
C78 C79 H79A 120.0 . .
C74 C79 H79A 120.0 . .
O23 C80 O24 131.1(8) . .
O23 C80 C76 117.1(8) . .
O24 C80 C76 111.8(7) . .
C82 C81 C82' 135.9(3) . .
C82 C81 C83 108.68(9) . .
C82' C81 C83 71.5(6) . .
C82' C81 C83' 108.65(9) . .
C83 C81 C83' 136.1(3) . .
C82 C81 C84' 71.6(6) . .
C82' C81 C84' 108.62(9) . .
C83' C81 C84' 108.58(8) . .
C82 C81 C84 108.62(8) . .
C83 C81 C84 108.58(9) . .
C83' C81 C84 71.7(6) . .
C84' C81 C84 136.1(3) . .
C82 C81 C78 110.39(9) . .
C82' C81 C78 110.36(8) . .
C83 C81 C78 110.28(8) . .
C83' C81 C78 110.31(8) . .
C84' C81 C78 110.27(8) . .
C84 C81 C78 110.25(8) . .
C81 C82 H82A 109.5 . .
C81 C82 H82B 109.5 . .
H82A C82 H82B 109.5 . .
C81 C82 H82C 109.5 . .
H82A C82 H82C 109.5 . .
H82B C82 H82C 109.5 . .
C81 C83 H83A 109.5 . .
C81 C83 H83B 109.5 . .
H83A C83 H83B 109.5 . .
C81 C83 H83C 109.5 . .
H83A C83 H83C 109.5 . .
H83B C83 H83C 109.5 . .
C81 C84 H84A 109.5 . .
C81 C84 H84B 109.5 . .
H84A C84 H84B 109.5 . .
C81 C84 H84C 109.5 . .
H84A C84 H84C 109.5 . .
H84B C84 H84C 109.5 . .
C81 C82' H82D 109.5 . .
C81 C82' H82E 109.5 . .
H82D C82' H82E 109.5 . .
C81 C82' H82F 109.5 . .
H82D C82' H82F 109.5 . .
H82E C82' H82F 109.5 . .
C81 C83' H83D 109.5 . .
C81 C83' H83E 109.5 . .
H83D C83' H83E 109.5 . .
C81 C83' H83F 109.5 . .
H83D C83' H83F 109.5 . .
H83E C83' H83F 109.5 . .
C81 C84' H84D 109.5 . .
C81 C84' H84E 109.5 . .
H84D C84' H84E 109.5 . .
C81 C84' H84F 109.5 . .
H84D C84' H84F 109.5 . .
H84E C84' H84F 109.5 . .
O31 C90 O32 129.8(8) . .
O31 C90 C91 116.0(8) . .
O32 C90 C91 114.0(8) . .
C92 C91 C96 120.0 . .
C92 C91 C90 119.0(7) . .
C96 C91 C90 120.9(7) . .
C93 C92 C91 120.0 . .
C93 C92 H92A 120.0 . .
C91 C92 H92A 120.0 . .
C92 C93 C94 120.0 . .
C92 C93 H93A 120.0 . .
C94 C93 H93A 120.0 . .
C95 C94 C93 120.0 . .
C95 C94 H94A 120.0 . .
C93 C94 H94A 120.0 . .
C96 C95 C94 120.0 . .
C96 C95 C97 121.8(7) . .
C94 C95 C97 118.2(7) . .
C95 C96 C91 120.0 . .
C95 C96 H96A 120.0 . .
C91 C96 H96A 120.0 . .
C98 C97 C95 176.9(12) . .
C97 C98 C99 178.5(14) . .
C100 C99 C104 120.0 . .
C100 C99 C98 122.3(5) . .
C104 C99 C98 117.7(6) . .
C99 C100 C101 120.0 . .
C99 C100 H10A 120.0 . .
C101 C100 H10A 120.0 . .
C100 C101 C102 120.0 . .
C100 C101 H10B 120.0 . .
C102 C101 H10B 120.0 . .
C101 C102 C103 120.0 . .
C101 C102 H10C 120.0 . .
C103 C102 H10C 120.0 . .
C104 C103 C102 120.0 . .
C104 C103 C105 120.9(6) . .
C102 C103 C105 119.1(6) . .
C103 C104 C99 120.0 . .
C103 C104 H10D 120.0 . .
C99 C104 H10D 120.0 . .
O29 C105 O30 123.8(9) . .
O29 C105 C103 121.4(8) . .
O30 C105 C103 114.8(9) . .
O27 C106 O28 125.6(6) . .
O27 C106 C107 122.3(6) . .
O28 C106 C107 112.1(6) . .
C108 C107 C112 120.0 . .
C108 C107 C106 116.1(4) . .
C112 C107 C106 123.5(4) . .
C109 C108 C107 120.0 . .
C109 C108 H10E 120.0 . .
C107 C108 H10E 120.0 . .
C108 C109 C110 120.0 . .
C108 C109 C114 119.7(3) . .
C110 C109 C114 120.2(3) . .
C111 C110 C109 120.0 . .
C111 C110 H11B 120.0 . .
C109 C110 H11B 120.0 . .
C112 C111 C110 120.0 . .
C112 C111 C113 119.1(4) . .
C110 C111 C113 120.4(4) . .
C111 C112 C107 120.0 . .
C111 C112 H11C 120.0 . .
C107 C112 H11C 120.0 . .
O26 C113 O25 127.4(6) . .
O26 C113 C111 116.7(6) . .
O25 C113 C111 115.8(6) . .
C115 C114 C117 108.67(8) . .
C115 C114 C215 128.2(6) . .
C117 C114 C216 85.7(9) . .
C215 C114 C216 108.63(8) . .
C115 C114 C217 85.6(9) . .
C117 C114 C217 128.2(6) . .
C215 C114 C217 108.62(8) . .
C216 C114 C217 108.61(8) . .
C115 C114 C116 108.63(8) . .
C117 C114 C116 108.58(8) . .
C215 C114 C116 85.6(9) . .
C216 C114 C116 128.2(6) . .
C115 C114 C109 110.34(8) . .
C117 C114 C109 110.30(9) . .
C215 C114 C109 110.33(9) . .
C216 C114 C109 110.29(9) . .
C217 C114 C109 110.30(9) . .
C116 C114 C109 110.28(8) . .
C114 C115 H11D 109.5 . .
C114 C115 H11E 109.5 . .
H11D C115 H11E 109.5 . .
C114 C115 H11F 109.5 . .
H11D C115 H11F 109.5 . .
H11E C115 H11F 109.5 . .
C114 C116 H11G 109.5 . .
C114 C116 H11H 109.5 . .
H11G C116 H11H 109.5 . .
C114 C116 H11I 109.5 . .
H11G C116 H11I 109.5 . .
H11H C116 H11I 109.5 . .
C114 C117 H11J 109.5 . .
C114 C117 H11K 109.5 . .
H11J C117 H11K 109.5 . .
C114 C117 H11L 109.5 . .
H11J C117 H11L 109.5 . .
H11K C117 H11L 109.5 . .
C114 C215 H21B 109.5 . .
C114 C215 H21C 109.5 . .
H21B C215 H21C 109.5 . .
C114 C215 H21D 109.5 . .
H21B C215 H21D 109.5 . .
H21C C215 H21D 109.5 . .
C114 C217 H21E 109.5 . .
C114 C217 H21F 109.5 . .
H21E C217 H21F 109.5 . .
C114 C217 H21G 109.5 . .
H21E C217 H21G 109.5 . .
H21F C217 H21G 109.5 . .
C114 C216 H21H 109.5 . .
C114 C216 H21I 109.5 . .
H21H C216 H21I 109.5 . .
C114 C216 H21J 109.5 . .
H21H C216 H21J 109.5 . .
H21I C216 H21J 109.5 . .
O35 C118 O36 128.2(7) . .
O35 C118 C119 119.4(7) . .
O36 C118 C119 112.3(6) . .
C120 C119 C124 120.0 . .
C120 C119 C118 119.5(5) . .
C124 C119 C118 120.5(5) . .
C119 C120 C121 120.0 . .
C119 C120 H12B 120.0 . .
C121 C120 H12B 120.0 . .
C122 C121 C120 120.0 . .
C122 C121 H12C 120.0 . .
C120 C121 H12C 120.0 . .
C121 C122 C123 120.0 . .
C121 C122 H12D 120.0 . .
C123 C122 H12D 120.0 . .
C124 C123 C122 120.0 . .
C124 C123 C125 118.9(5) . .
C122 C123 C125 121.1(5) . .
C123 C124 C119 120.0 . .
C123 C124 H12E 120.0 . .
C119 C124 H12E 120.0 . .
C126 C125 C123 175.4(8) . .
C125 C126 C127 175.9(8) . .
C128 C127 C132 120.0 . .
C128 C127 C126 120.8(5) . .
C132 C127 C126 119.1(5) . .
C127 C128 C129 120.0 . .
C127 C128 H12F 120.0 . .
C129 C128 H12F 120.0 . .
C130 C129 C128 120.0 . .
C130 C129 H12G 120.0 . .
C128 C129 H12G 120.0 . .
C131 C130 C129 120.0 . .
C131 C130 H13B 120.0 . .
C129 C130 H13B 120.0 . .
C132 C131 C130 120.0 . .
C132 C131 C133 123.4(5) . .
C130 C131 C133 116.5(5) . .
C131 C132 C127 120.0 . .
C131 C132 H13C 120.0 . .
C127 C132 H13C 120.0 . .
O33 C133 O34 128.7(7) . .
O33 C133 C131 119.3(7) . .
O34 C133 C131 112.0(7) . .
O43 C134 O44 129.8(8) . .
O43 C134 C135 120.4(9) . .
O44 C134 C135 109.7(8) . .
C136 C135 C140 120.0 . .
C136 C135 C134 113.2(5) . .
C140 C135 C134 126.7(5) . .
C137 C136 C135 120.0 . .
C137 C136 H13D 120.0 . .
C135 C136 H13D 120.0 . .
C136 C137 C138 120.0 . .
C136 C137 C142 119.3(3) . .
C138 C137 C142 120.7(3) . .
C139 C138 C137 120.0 . .
C139 C138 H13E 120.0 . .
C137 C138 H13E 120.0 . .
C140 C139 C138 120.0 . .
C140 C139 C141 118.0(5) . .
C138 C139 C141 121.8(5) . .
C139 C140 C135 120.0 . .
C139 C140 H14A 120.0 . .
C135 C140 H14A 120.0 . .
O42 C141 O41 122.2(8) . .
O42 C141 C139 120.6(8) . .
O41 C141 C139 117.2(8) . .
C244 C142 C143 128.3(4) . .
C143 C142 C144 108.65(8) . .
C244 C142 C245 108.63(8) . .
C144 C142 C245 85.5(6) . .
C244 C142 C243 108.66(8) . .
C143 C142 C243 85.3(6) . .
C144 C142 C243 128.4(4) . .
C245 C142 C243 108.56(9) . .
C244 C142 C145 85.4(6) . .
C143 C142 C145 108.64(9) . .
C144 C142 C145 108.56(8) . .
C245 C142 C145 128.4(4) . .
C244 C142 C137 110.35(8) . .
C143 C142 C137 110.38(9) . .
C144 C142 C137 110.28(8) . .
C245 C142 C137 110.29(8) . .
C243 C142 C137 110.30(9) . .
C145 C142 C137 110.28(8) . .
C142 C143 H14B 109.5 . .
C142 C143 H14C 109.5 . .
H14B C143 H14C 109.5 . .
C142 C143 H14D 109.5 . .
H14B C143 H14D 109.5 . .
H14C C143 H14D 109.5 . .
C142 C144 H14E 109.5 . .
C142 C144 H14F 109.5 . .
H14E C144 H14F 109.5 . .
C142 C144 H14G 109.5 . .
H14E C144 H14G 109.5 . .
H14F C144 H14G 109.5 . .
C142 C145 H14H 109.5 . .
C142 C145 H14I 109.5 . .
H14H C145 H14I 109.5 . .
C142 C145 H14J 109.5 . .
H14H C145 H14J 109.5 . .
H14I C145 H14J 109.5 . .
C142 C243 H24A 109.5 . .
C142 C243 H24B 109.5 . .
H24A C243 H24B 109.5 . .
C142 C243 H24C 109.5 . .
H24A C243 H24C 109.5 . .
H24B C243 H24C 109.5 . .
C142 C244 H24D 109.5 . .
C142 C244 H24E 109.5 . .
H24D C244 H24E 109.5 . .
C142 C244 H24F 109.5 . .
H24D C244 H24F 109.5 . .
H24E C244 H24F 109.5 . .
C142 C245 H24G 109.5 . .
C142 C245 H24H 109.5 . .
H24G C245 H24H 109.5 . .
C142 C245 H24I 109.5 . .
H24G C245 H24I 109.5 . .
H24H C245 H24I 109.5 . .
O39 C146 O40 125.1(6) . .
O39 C146 C147 118.2(6) . .
O40 C146 C147 116.6(6) . .
C148 C147 C152 120.0 . .
C148 C147 C146 119.9(4) . .
C152 C147 C146 120.0(4) . .
C149 C148 C147 120.0 . .
C149 C148 H14K 120.0 . .
C147 C148 H14K 120.0 . .
C148 C149 C150 120.0 . .
C148 C149 C153 120.6(4) . .
C150 C149 C153 119.4(4) . .
C151 C150 C149 120.0 . .
C151 C150 H15B 120.0 . .
C149 C150 H15B 120.0 . .
C150 C151 C152 120.0 . .
C150 C151 H15C 120.0 . .
C152 C151 H15C 120.0 . .
C151 C152 C147 120.0 . .
C151 C152 H15D 120.0 . .
C147 C152 H15D 120.0 . .
C154 C153 C149 177.0(9) . .
C153 C154 C155 176.2(8) . .
C156 C155 C160 120.0 . .
C156 C155 C154 119.3(4) . .
C160 C155 C154 120.6(4) . .
C155 C156 C157 120.0 . .
C155 C156 H15E 120.0 . .
C157 C156 H15E 120.0 . .
C156 C157 C158 120.0 . .
C156 C157 C161 120.2(5) . .
C158 C157 C161 119.7(5) . .
C157 C158 C159 120.0 . .
C157 C158 H15F 120.0 . .
C159 C158 H15F 120.0 . .
C158 C159 C160 120.0 . .
C158 C159 H15G 120.0 . .
C160 C159 H15G 120.0 . .
C159 C160 C155 120.0 . .
C159 C160 H16A 120.0 . .
C155 C160 H16A 120.0 . .
O37 C161 O38 129.8(6) . .
O37 C161 C157 116.6(7) . .
O38 C161 C157 113.6(6) . .
O45 C162 O46 127.0(7) . .
O45 C162 C163 118.5(8) . .
O46 C162 C163 114.4(8) . .
C164 C163 C168 120.0 . .
C164 C163 C162 118.0(5) . .
C168 C163 C162 121.9(5) . .
C163 C164 C165 120.0 . .
C163 C164 H16B 120.0 . .
C165 C164 H16B 120.0 . .
C166 C165 C164 120.0 . .
C166 C165 C170 122.2(3) . .
C164 C165 C170 117.8(3) . .
C165 C166 C167 120.0 . .
C165 C166 H16C 120.0 . .
C167 C166 H16C 120.0 . .
C168 C167 C166 120.0 . .
C168 C167 C169 120.3(4) . .
C166 C167 C169 119.6(5) . .
C167 C168 C163 120.0 . .
C167 C168 H16D 120.0 . .
C163 C168 H16D 120.0 . .
O48 C169 O47 122.9(7) . .
O48 C169 C167 121.2(6) . .
O47 C169 C167 115.9(6) . .
C171 C170 C172 108.6(4) . .
C171 C170 C173 108.6(4) . .
C172 C170 C173 108.6(5) . .
C171 C170 C165 110.3(4) . .
C172 C170 C165 110.3(4) . .
C173 C170 C165 110.3(4) . .
C170 C171 H17A 109.5 . .
C170 C171 H17B 109.5 . .
H17A C171 H17B 109.5 . .
C170 C171 H17C 109.5 . .
H17A C171 H17C 109.5 . .
H17B C171 H17C 109.5 . .
C170 C172 H17D 109.5 . .
C170 C172 H17E 109.5 . .
H17D C172 H17E 109.5 . .
C170 C172 H17F 109.5 . .
H17D C172 H17F 109.5 . .
H17E C172 H17F 109.5 . .
C170 C173 H17G 109.5 . .
C170 C173 H17H 109.5 . .
H17G C173 H17H 109.5 . .
C170 C173 H17I 109.5 . .
H17G C173 H17I 109.5 . .
H17H C173 H17I 109.5 . .

loop_
_geom_bond_atom_site_label_1
_geom_bond_atom_site_label_2
_geom_bond_distance
_geom_bond_site_symmetry_2
Cu1 O1 1.919(4) .
Cu1 O11 1.946(4) .
Cu1 O13 1.956(4) .
Cu1 O21 1.962(5) .
Cu1 O49 2.206(5) .
Cu1 Cu2 2.612(2) .
Cu2 O14 1.927(4) .
Cu2 O2 1.958(4) .
Cu2 O12 1.961(4) .
Cu2 O22 1.986(4) .
Cu2 O50 2.134(5) .
Cu3 O9 1.907(4) .
Cu3 O15 1.936(4) 2_656
Cu3 O7 1.938(4) .
Cu3 O17 1.982(5) 2_656
Cu3 O53 2.191(5) .
Cu3 Cu4 2.6347(15) .
Cu4 O8 1.923(4) .
Cu4 O16 1.948(4) 2_656
Cu4 O18 1.953(4) 2_656
Cu4 O10 1.990(4) .
Cu4 O54 2.121(5) .
Cu5 O23 1.911(5) 2_656
Cu5 O19 1.925(5) .
Cu5 O5 1.962(4) .
Cu5 O3 1.967(5) .
Cu5 O51 2.173(5) .
Cu5 Cu6 2.6249(16) .
Cu6 O24 1.936(5) 2_656
Cu6 O4 1.937(4) .
Cu6 O6 1.964(4) .
Cu6 O20 1.964(4) .
Cu6 O52 2.190(5) .
Cu7 O45 1.915(5) .
Cu7 O33 1.931(5) .
Cu7 O31 1.963(5) .
Cu7 O43 1.972(5) .
Cu7 O55 2.137(5) .
Cu7 Cu8 2.616(2) .
Cu8 O32 1.940(5) .
Cu8 O44 1.946(5) .
Cu8 O46 1.957(5) .
Cu8 O34 1.976(5) .
Cu8 O56 2.156(5) .
Cu9 O41 1.914(5) 2_567
Cu9 O29 1.928(5) .
Cu9 O27 1.933(4) .
Cu9 O39 1.939(4) 2_567
Cu9 O57 2.159(4) .
Cu9 Cu10 2.6225(16) .
Cu10 O40 1.928(4) 2_567
Cu10 O42 1.937(5) 2_567
Cu10 O28 1.953(4) .
Cu10 O30 1.965(5) .
Cu10 O58 2.155(5) .
Cu11 O35 1.925(5) .
Cu11 O37 1.934(4) .
Cu11 O25 1.945(4) .
Cu11 O47 1.967(4) 2_567
Cu11 O59 2.223(4) .
Cu11 Cu12 2.6158(17) .
Cu12 O48 1.916(4) 2_567
Cu12 O38 1.932(4) .
Cu12 O26 1.939(4) .
Cu12 O36 1.965(4) .
Cu12 O60 2.167(4) .
O1 C1 1.203(7) .
O2 C1 1.341(7) .
O3 C16 1.160(8) .
O4 C16 1.323(8) .
O5 C17 1.241(7) .
O6 C17 1.272(7) .
O7 C24 1.273(7) .
O8 C24 1.250(7) .
O9 C29 1.274(7) .
O10 C29 1.257(7) .
O11 C44 1.190(7) .
O12 C44 1.300(7) .
O13 C45 1.267(7) .
O14 C45 1.284(7) .
O15 C52 1.220(7) .
O15 Cu3 1.936(4) 2_656
O16 C52 1.310(7) .
O16 Cu4 1.948(4) 2_656
O17 C57 1.229(7) .
O17 Cu3 1.982(5) 2_656
O18 C57 1.268(7) .
O18 Cu4 1.953(4) 2_656
O19 C72 1.287(8) .
O20 C72 1.230(8) .
O21 C73 1.241(8) .
O22 C73 1.248(8) .
O23 C80 1.210(8) .
O23 Cu5 1.911(5) 2_656
O24 C80 1.274(8) .
O24 Cu6 1.936(5) 2_656
O25 C113 1.252(6) .
O26 C113 1.241(7) .
O27 C106 1.220(7) .
O28 C106 1.299(6) .
O29 C105 1.221(9) .
O30 C105 1.292(8) .
O31 C90 1.205(8) .
O32 C90 1.260(8) .
O33 C133 1.222(8) .
O34 C133 1.271(7) .
O35 C118 1.205(7) .
O36 C118 1.288(7) .
O37 C161 1.202(8) .
O38 C161 1.254(8) .
O39 C146 1.242(7) .
O39 Cu9 1.939(4) 2_567
O40 C146 1.272(7) .
O40 Cu10 1.928(4) 2_567
O41 C141 1.314(9) .
O41 Cu9 1.914(6) 2_567
O42 C141 1.276(8) .
O42 Cu10 1.938(5) 2_567
O43 C134 1.191(8) .
O44 C134 1.288(9) .
O45 C162 1.275(8) .
O46 C162 1.281(8) .
O47 C169 1.292(6) .
O47 Cu11 1.967(4) 2_567
O48 C169 1.241(7) .
O48 Cu12 1.916(4) 2_567
C1 C2 1.460(8) .
C2 C3 1.3900 .
C2 C7 1.3900 .
C3 C4 1.3900 .
C3 H3A 0.9500 .
C4 C5 1.3900 .
C4 H4A 0.9500 .
C5 C6 1.3900 .
C5 H5A 0.9500 .
C6 C7 1.3900 .
C6 C8 1.449(10) .
C7 H7A 0.9500 .
C8 C9 1.222(10) .
C9 C10 1.414(11) .
C10 C11 1.3900 .
C10 C15 1.3900 .
C11 C12 1.3900 .
C11 H11A 0.9500 .
C12 C13 1.3900 .
C12 H12A 0.9500 .
C13 C14 1.3900 .
C13 H13A 0.9500 .
C14 C15 1.3900 .
C14 C16 1.546(9) .
C15 H15A 0.9500 .
C17 C18 1.459(7) .
C18 C19 1.3900 .
C18 C23 1.3900 .
C19 C20 1.3900 .
C19 H19A 0.9500 .
C20 C21 1.3900 .
C20 C25 1.534(5) .
C21 C22 1.3900 .
C21 H21A 0.9500 .
C22 C23 1.3900 .
C22 C24 1.526(7) .
C23 H23A 0.9500 .
C25 C27 1.533(5) .
C25 C26 1.533(6) .
C25 C28 1.533(7) .
C26 H26A 0.9800 .
C26 H26B 0.9800 .
C26 H26C 0.9800 .
C27 H27A 0.9800 .
C27 H27B 0.9800 .
C27 H27C 0.9800 .
C28 H28A 0.9800 .
C28 H28B 0.9800 .
C28 H28C 0.9800 .
C29 C30 1.472(7) .
C30 C31 1.3900 .
C30 C35 1.3900 .
C31 C32 1.3900 .
C31 H31A 0.9500 .
C32 C33 1.3900 .
C32 H32A 0.9500 .
C33 C34 1.3900 .
C33 H33A 0.9500 .
C34 C35 1.3900 .
C34 C36 1.442(8) .
C35 H35A 0.9500 .
C36 C37 1.103(8) .
C37 C38 1.500(8) .
C38 C39 1.3900 .
C38 C43 1.3900 .
C39 C40 1.3900 .
C39 H39A 0.9500 .
C40 C41 1.3900 .
C40 H40A 0.9500 .
C41 C42 1.3900 .
C41 H41A 0.9500 .
C42 C43 1.3900 .
C42 C44 1.521(7) .
C43 H43A 0.9500 .
C45 C46 1.498(7) .
C46 C47 1.3900 .
C46 C51 1.3900 .
C47 C48 1.3900 .
C47 H47A 0.9500 .
C48 C49 1.3900 .
C48 C53 1.534(5) .
C49 C50 1.3900 .
C49 H49A 0.9500 .
C50 C51 1.3900 .
C50 C52 1.457(7) .
C51 H51A 0.9500 .
C53 C54 1.5319(13) .
C53 C56' 1.5323(12) .
C53 C54' 1.5324(11) .
C53 C56 1.5329(12) .
C53 C55 1.5340(11) .
C53 C55' 1.5341(13) .
C54 H54A 0.9800 .
C54 H54B 0.9800 .
C54 H54C 0.9800 .
C55 H55A 0.9800 .
C55 H55B 0.9800 .
C55 H55C 0.9800 .
C56 H56A 0.9800 .
C56 H56B 0.9800 .
C56 H56C 0.9800 .
C54' H54D 0.9800 .
C54' H54E 0.9800 .
C54' H54F 0.9800 .
C55' H55D 0.9800 .
C55' H55E 0.9800 .
C55' H55F 0.9800 .
C56' H56D 0.9800 .
C56' H56E 0.9800 .
C56' H56F 0.9800 .
C57 C58 1.535(7) .
C58 C59 1.3900 .
C58 C63 1.3900 .
C59 C60 1.3900 .
C59 H59A 0.9500 .
C60 C61 1.3900 .
C60 H60A 0.9500 .
C61 C62 1.3900 .
C61 H61A 0.9500 .
C62 C63 1.3900 .
C62 C64 1.394(9) .
C63 H63A 0.9500 .
C64 C65 1.200(9) .
C65 C66 1.411(10) .
C66 C67 1.3900 .
C66 C71 1.3900 .
C67 C68 1.3900 .
C67 H67A 0.9500 .
C68 C69 1.3900 .
C68 H68A 0.9500 .
C69 C70 1.3900 .
C69 H69A 0.9500 .
C70 C71 1.3900 .
C70 C72 1.478(7) .
C71 H71A 0.9500 .
C73 C74 1.472(8) .
C74 C75 1.3900 .
C74 C79 1.3900 .
C75 C76 1.3900 .
C75 H75A 0.9500 .
C76 C77 1.3900 .
C76 C80 1.559(8) .
C77 C78 1.3900 .
C77 H77A 0.9500 .
C78 C79 1.3900 .
C78 C81 1.533(7) .
C79 H79A 0.9500 .
C81 C82 1.5322(12) .
C81 C82' 1.5325(12) .
C81 C83 1.5331(11) .
C81 C83' 1.5329(11) .
C81 C84' 1.5334(12) .
C81 C84 1.5335(13) .
C82 H82A 0.9800 .
C82 H82B 0.9800 .
C82 H82C 0.9800 .
C83 H83A 0.9800 .
C83 H83B 0.9800 .
C83 H83C 0.9800 .
C84 H84A 0.9800 .
C84 H84B 0.9800 .
C84 H84C 0.9800 .
C82' H82D 0.9800 .
C82' H82E 0.9800 .
C82' H82F 0.9800 .
C83' H83D 0.9800 .
C83' H83E 0.9800 .
C83' H83F 0.9800 .
C84' H84D 0.9800 .
C84' H84E 0.9800 .
C84' H84F 0.9800 .
C90 C91 1.507(8) .
C91 C92 1.3900 .
C91 C96 1.3900 .
C92 C93 1.3900 .
C92 H92A 0.9500 .
C93 C94 1.3900 .
C93 H93A 0.9500 .
C94 C95 1.3900 .
C94 H94A 0.9500 .
C95 C96 1.3900 .
C95 C97 1.444(10) .
C96 H96A 0.9500 .
C97 C98 1.138(10) .
C98 C99 1.409(10) .
C99 C100 1.3900 .
C99 C104 1.3900 .
C100 C101 1.3900 .
C100 H10A 0.9500 .
C101 C102 1.3900 .
C101 H10B 0.9500 .
C102 C103 1.3900 .
C102 H10C 0.9500 .
C103 C104 1.3900 .
C103 C105 1.456(10) .
C104 H10D 0.9500 .
C106 C107 1.494(7) .
C107 C108 1.3900 .
C107 C112 1.3900 .
C108 C109 1.3900 .
C108 H10E 0.9500 .
C109 C110 1.3900 .
C109 C114 1.534(6) .
C110 C111 1.3900 .
C110 H11B 0.9500 .
C111 C112 1.3900 .
C111 C113 1.482(6) .
C112 H11C 0.9500 .
C114 C115 1.5324(13) .
C114 C117 1.5329(13) .
C114 C215 1.5327(13) .
C114 C216 1.5330(13) .
C114 C217 1.5330(13) .
C114 C116 1.5334(13) .
C115 H11D 0.9800 .
C115 H11E 0.9800 .
C115 H11F 0.9800 .
C116 H11G 0.9800 .
C116 H11H 0.9800 .
C116 H11I 0.9800 .
C117 H11J 0.9800 .
C117 H11K 0.9800 .
C117 H11L 0.9800 .
C215 H21B 0.9800 .
C215 H21C 0.9800 .
C215 H21D 0.9800 .
C217 H21E 0.9800 .
C217 H21F 0.9800 .
C217 H21G 0.9800 .
C216 H21H 0.9800 .
C216 H21I 0.9800 .
C216 H21J 0.9800 .
C118 C119 1.549(7) .
C119 C120 1.3900 .
C119 C124 1.3900 .
C120 C121 1.3900 .
C120 H12B 0.9500 .
C121 C122 1.3900 .
C121 H12C 0.9500 .
C122 C123 1.3900 .
C122 H12D 0.9500 .
C123 C124 1.3900 .
C123 C125 1.419(8) .
C124 H12E 0.9500 .
C125 C126 1.140(8) .
C126 C127 1.411(8) .
C127 C128 1.3900 .
C127 C132 1.3900 .
C128 C129 1.3900 .
C128 H12F 0.9500 .
C129 C130 1.3900 .
C129 H12G 0.9500 .
C130 C131 1.3900 .
C130 H13B 0.9500 .
C131 C132 1.3900 .
C131 C133 1.528(8) .
C132 H13C 0.9500 .
C134 C135 1.533(8) .
C135 C136 1.3900 .
C135 C140 1.3900 .
C136 C137 1.3900 .
C136 H13D 0.9500 .
C137 C138 1.3900 .
C137 C142 1.534(4) .
C138 C139 1.3900 .
C138 H13E 0.9500 .
C139 C140 1.3900 .
C139 C141 1.439(8) .
C140 H14A 0.9500 .
C142 C244 1.5324(13) .
C142 C143 1.5322(11) .
C142 C144 1.5332(13) .
C142 C245 1.5333(12) .
C142 C243 1.5331(11) .
C142 C145 1.5334(12) .
C143 H14B 0.9800 .
C143 H14C 0.9800 .
C143 H14D 0.9800 .
C144 H14E 0.9800 .
C144 H14F 0.9800 .
C144 H14G 0.9800 .
C145 H14H 0.9800 .
C145 H14I 0.9800 .
C145 H14J 0.9800 .
C243 H24A 0.9800 .
C243 H24B 0.9800 .
C243 H24C 0.9800 .
C244 H24D 0.9800 .
C244 H24E 0.9800 .
C244 H24F 0.9800 .
C245 H24G 0.9800 .
C245 H24H 0.9800 .
C245 H24I 0.9800 .
C146 C147 1.475(7) .
C147 C148 1.3900 .
C147 C152 1.3900 .
C148 C149 1.3900 .
C148 H14K 0.9500 .
C149 C150 1.3900 .
C149 C153 1.428(7) .
C150 C151 1.3900 .
C150 H15B 0.9500 .
C151 C152 1.3900 .
C151 H15C 0.9500 .
C152 H15D 0.9500 .
C153 C154 1.133(7) .
C154 C155 1.427(6) .
C155 C156 1.3900 .
C155 C160 1.3900 .
C156 C157 1.3900 .
C156 H15E 0.9500 .
C157 C158 1.3900 .
C157 C161 1.563(7) .
C158 C159 1.3900 .
C158 H15F 0.9500 .
C159 C160 1.3900 .
C159 H15G 0.9500 .
C160 H16A 0.9500 .
C162 C163 1.515(8) .
C163 C164 1.3900 .
C163 C168 1.3900 .
C164 C165 1.3900 .
C164 H16B 0.9500 .
C165 C166 1.3900 .
C165 C170 1.534(6) .
C166 C167 1.3900 .
C166 H16C 0.9500 .
C167 C168 1.3900 .
C167 C169 1.437(7) .
C168 H16D 0.9500 .
C170 C171 1.533(7) .
C170 C172 1.534(6) .
C170 C173 1.533(7) .
C171 H17A 0.9800 .
C171 H17B 0.9800 .
C171 H17C 0.9800 .
C172 H17D 0.9800 .
C172 H17E 0.9800 .
C172 H17F 0.9800 .
C173 H17G 0.9800 .
C173 H17H 0.9800 .
C173 H17I 0.9800 .

loop_
_platon_squeeze_void_nr
_platon_squeeze_void_average_x
_platon_squeeze_void_average_y
_platon_squeeze_void_average_z
_platon_squeeze_void_volume
_platon_squeeze_void_count_electrons
_platon_squeeze_void_content
1 0.000 -0.010 0.006 10712 3327 ' '
